data_4347886
loop_
_publ_author_name
'Li, Lei-Lei'
'Cao, Gao-Juan'
'Zhao, Jun-Wei'
'He, Huan'
'Yang, Bai-Feng'
'Yang, Guo-Yu'

_publ_section_title
;
 Lanthanide Germanate Cluster Organic Frameworks Based on {Ln8Ge12}
 Clusters: From One-Dimensional Chains to Two-Dimensional Layers and
 Three-Dimensional Frameworks.
;
_journal_issue 11
_journal_name_full 'Inorganic chemistry'
_journal_page_first 5671
_journal_page_last 5683
_journal_paper_doi 10.1021/acs.inorgchem.6b00754
_journal_volume 55
_journal_year 2016
_chemical_formula_moiety 'C36 H28 Ge12 Nd8 O64, 14(O)'
_chemical_formula_sum 'C36 H108 Ge12 Nd8 O78'
_chemical_formula_weight 3814.22
_space_group_crystal_system monoclinic
_space_group_IT_number 14
_space_group_name_Hall '-P 2yn'
_space_group_name_H-M_alt 'P 1 21/n 1'
_atom_sites_solution_hydrogens geom
_atom_sites_solution_primary direct
_atom_sites_solution_secondary difmap
_audit_creation_date 2016-05-04
_audit_creation_method
;
Olex2 1.2
(compiled 2016.02.19 svn.r3266 for OlexSys, GUI svn.r5155)
;
_cell_angle_alpha 90.00
_cell_angle_beta 100.7900(10)
_cell_angle_gamma 90.00
_cell_formula_units_Z 2
_cell_length_a 13.4063(4)
_cell_length_b 23.7170(7)
_cell_length_c 16.0178(6)
_cell_measurement_reflns_used 17313
_cell_measurement_temperature 293(2)
_cell_measurement_theta_max 29.4528
_cell_measurement_theta_min 2.8582
_cell_volume 5002.9(3)
_computing_cell_refinement 'Bruker XSCANS'
_computing_data_collection 'Bruker XSCANS'
_computing_data_reduction 'Bruker SHELXTL'
_computing_molecular_graphics 'Olex2 (Dolomanov et al., 2009)'
_computing_publication_material 'Olex2 (Dolomanov et al., 2009)'
_computing_structure_refinement 'SHELXL-97 (Sheldrick, 1997)'
_computing_structure_solution 'SHELXS-97 (Sheldrick, 1990)'
_diffrn_ambient_temperature 293(2)
_diffrn_detector_area_resol_mean none
_diffrn_measured_fraction_theta_full 0.956
_diffrn_measured_fraction_theta_max 0.956
_diffrn_measurement_device_type 'multiwire proportional'
_diffrn_measurement_method 'phi and omega scans'
_diffrn_radiation_monochromator graphite
_diffrn_radiation_type MoK\a
_diffrn_radiation_wavelength 0.71073
_diffrn_reflns_av_R_equivalents 0.0756
_diffrn_reflns_av_unetI/netI 0.1132
_diffrn_reflns_limit_h_max 15
_diffrn_reflns_limit_h_min -15
_diffrn_reflns_limit_k_max 26
_diffrn_reflns_limit_k_min -28
_diffrn_reflns_limit_l_max 18
_diffrn_reflns_limit_l_min -15
_diffrn_reflns_number 20068
_diffrn_reflns_theta_full 25.00
_diffrn_reflns_theta_max 25.00
_diffrn_reflns_theta_min 3.11
_diffrn_source 'fine-focus sealed tube'
_diffrn_standards_decay_% none
_diffrn_standards_interval_count none
_diffrn_standards_interval_time none
_diffrn_standards_number none
_exptl_absorpt_coefficient_mu 7.723
_exptl_absorpt_correction_T_max 0.4576
_exptl_absorpt_correction_T_min 0.2210
_exptl_absorpt_correction_type multi-scan
_exptl_absorpt_process_details SADABS
_exptl_crystal_colour PINK
_exptl_crystal_density_diffrn 2.532
_exptl_crystal_density_method 'not measured'
_exptl_crystal_description BLOCK
_exptl_crystal_F_000 3624
_exptl_crystal_size_max 0.28
_exptl_crystal_size_mid 0.17
_exptl_crystal_size_min 0.12
_refine_diff_density_max 1.769
_refine_diff_density_min -1.575
_refine_diff_density_rms 0.284
_refine_ls_extinction_method none
_refine_ls_goodness_of_fit_ref 1.019
_refine_ls_hydrogen_treatment constr
_refine_ls_matrix_type full
_refine_ls_number_parameters 710
_refine_ls_number_reflns 8410
_refine_ls_number_restraints 2838
_refine_ls_restrained_S_all 0.928
_refine_ls_R_factor_all 0.1078
_refine_ls_R_factor_gt 0.0631
_refine_ls_shift/su_max 0.001
_refine_ls_shift/su_mean 0.000
_refine_ls_structure_factor_coef Fsqd
_refine_ls_weighting_details 'calc w=1/[\s^2^(Fo^2^)+(0.0550P)^2^+68.3549P] where P=(Fo^2^+2Fc^2^)/3'
_refine_ls_weighting_scheme calc
_refine_ls_wR_factor_gt 0.1350
_refine_ls_wR_factor_ref 0.1608
_reflns_number_gt 5521
_reflns_number_total 8410
_reflns_threshold_expression >2sigma(I)
_cod_data_source_file ic6b00754_si_003.cif
_cod_data_source_block 2
_cod_depositor_comments
;
The following automatic conversions were performed:

data item '_exptl_absorpt_correction_type' value 'MULTI-SCAN' was
changed to 'multi-scan' in accordance with the
/home/saulius/struct/COD-crude-data/automatic-downloads/DataCite-retrospective/ACS/depositions/lib/dictionaries/cif_core.dic
dictionary named 'cif_core.dic' version 2.4.2 last updated on
2011-04-26.

Automatic conversion script
Id: cif_fix_values 6909 2019-04-08 15:41:33Z antanas 
;
_cod_original_sg_symbol_H-M P2(1)/n
_cod_database_code 4347886
_olex2_refinement_description
;
1. Fixed Uiso
 At 1.2 times of:
  All O(H,H) groups
2. Restrained distances
 C2'-C3 = C5'-C6 = C8'-C9 = C11'-C12 = C14'-C15 = C17'-C18
 1.43 with sigma of 0.01
 C1'-C2' = C4'-C5' = C7'-C8' = C10'-C11' = C13'-C14' = C16'-C17'
 1.5 with sigma of 0.01
 C2-C3 = C5-C6 = C8-C9 = C11-C12 = C14-C15 = C17-C18
 1.43 with sigma of 0.01
 C1-C2 = C4-C5 = C7-C8 = C10-C11 = C13-C14 = C16-C17
 1.5 with sigma of 0.01
 Ge1-C3 = Ge2-C6 = Ge3-C9 = Ge4-C12 = Ge5-C15 = Ge6-C18
 1.94 with sigma of 0.01
3. Uiso/Uaniso restraints and constraints
All non-hydrogen atoms have similar U: within 3.8A with sigma of 0.02 and sigma
for terminal atoms of 0.04
Uanis(O14) = Uanis(O3W')
Uanis(O3W) = Uanis(O14')
Uanis(C13) = Uanis(C10')
Uanis(C10) = Uanis(C7')
Uanis(C7) = Uanis(C4')
4. Others
 Sof(O13')=Sof(O14')=Sof(O3W')=Sof(C1')=Sof(C2')=Sof(C4')=Sof(C5')=Sof(C7')=
 Sof(C8')=Sof(C10')=Sof(C11')=Sof(C13')=Sof(C14')=Sof(C16')=Sof(C17')=1-FVAR(1)
 Sof(O13)=Sof(O14)=Sof(O3W)=Sof(C1)=Sof(C2)=Sof(C4)=Sof(C5)=Sof(C7)=Sof(C8)=
 Sof(C10)=Sof(C11)=Sof(C13)=Sof(C14)=Sof(C16)=Sof(C17)=FVAR(1)
5.a Riding coordinates:
 O1W(H1A,H1B), O2W(H2A,H2B), O4W(H4A,H4B), O5W(H5A,H5B), O6W(H6A,H6B), O7W(H7A,
 H7B), O8W(H8A,H8B)
;
_olex2_submission_special_instructions 'No special instructions were received'

loop_
_space_group_symop_id
_space_group_symop_operation_xyz
1 'x, y, z'
2 '-x+1/2, y+1/2, -z+1/2'
3 '-x, -y, -z'
4 'x-1/2, -y-1/2, z-1/2'

loop_
_atom_site_label
_atom_site_type_symbol
_atom_site_fract_x
_atom_site_fract_y
_atom_site_fract_z
_atom_site_U_iso_or_equiv
_atom_site_adp_type
_atom_site_occupancy
_atom_site_calc_flag
_atom_site_disorder_group
_atom_site_refinement_flags_posn
_atom_site_refinement_flags_adp
Nd1 Nd 0.59547(5) 0.49262(3) 0.28006(5) 0.0240(2) Uani 1 d . . U
Nd2 Nd 0.78858(5) 0.47247(3) 0.49474(5) 0.0227(2) Uani 1 d . . U
Nd3 Nd 0.30613(5) 0.52081(3) 0.28756(5) 0.0249(2) Uani 1 d . . U
Nd4 Nd 0.44244(6) 0.32075(3) 0.48822(5) 0.0265(2) Uani 1 d . . U
Ge1 Ge 0.22465(11) 0.39537(6) 0.38914(10) 0.0276(4) Uani 1 d . D U
Ge2 Ge 0.41151(13) 0.37991(7) 0.28675(11) 0.0348(4) Uani 1 d . D U
Ge3 Ge 0.64397(13) 0.35562(7) 0.38523(13) 0.0431(5) Uani 1 d . D U
Ge4 Ge 0.69004(12) 0.35001(7) 0.59155(14) 0.0458(5) Uani 1 d . D U
Ge5 Ge 0.50614(13) 0.36656(6) 0.69788(11) 0.0345(4) Uani 1 d . D U
Ge6 Ge 0.27276(11) 0.38903(6) 0.60003(10) 0.0257(4) Uani 1 d . D U
O1 O 0.3313(7) 0.3580(4) 0.3591(6) 0.0328(19) Uani 1 d . . U
O2 O 0.2567(7) 0.3651(4) 0.4928(7) 0.0327(19) Uani 1 d . . U
O3 O 0.3885(7) 0.3503(4) 0.6248(7) 0.0331(19) Uani 1 d . . U
O4 O 0.5718(8) 0.3311(4) 0.6241(7) 0.039(2) Uani 1 d . . U
O5 O 0.6338(7) 0.3263(4) 0.4870(7) 0.0397(19) Uani 1 d . . U
O6 O 0.5099(7) 0.3394(4) 0.3490(7) 0.0357(19) Uani 1 d . . U
O7 O 0.2484(7) 0.4675(4) 0.3970(6) 0.0326(18) Uani 1 d . . U
O8 O 0.2953(7) 0.4604(4) 0.6047(6) 0.0302(18) Uani 1 d . . U
O9 O 0.5282(7) 0.4378(4) 0.6958(7) 0.0340(19) Uani 1 d . . U
O10 O 0.7003(7) 0.4231(4) 0.5902(6) 0.0310(18) Uani 1 d . . U
O11 O 0.6586(7) 0.4278(4) 0.3918(7) 0.0330(18) Uani 1 d . . U
O12 O 0.4383(7) 0.4515(4) 0.3007(6) 0.0314(18) Uani 1 d . . U
O13 O 0.0771(15) 0.4490(8) 0.4579(14) 0.032(3) Uani 0.494(7) d . . U
O14 O -0.0840(17) 0.4663(9) 0.3997(17) 0.035(2) Uani 0.494(7) d . . U
O15 O 0.3593(8) 0.4130(4) 0.7736(7) 0.046(2) Uani 1 d . . U
O16 O 0.2994(11) 0.3866(6) 0.8875(9) 0.069(3) Uani 1 d . . U
O17 O 0.7071(9) 0.3789(4) 0.7590(8) 0.048(2) Uani 1 d . . U
O18 O 0.7975(10) 0.3438(5) 0.8742(9) 0.061(3) Uani 1 d . . U
O19 O 0.8171(8) 0.3685(4) 0.4861(8) 0.042(2) Uani 1 d . . U
O20 O 0.9614(9) 0.3271(5) 0.4863(9) 0.058(3) Uani 1 d . . U
O21 O 0.5865(9) 0.3938(4) 0.2147(7) 0.046(2) Uani 1 d . . U
O22 O 0.6120(10) 0.3516(5) 0.1000(9) 0.061(3) Uani 1 d . . U
O23 O 0.2312(9) 0.4302(5) 0.2282(8) 0.053(2) Uani 1 d . . U
O24 O 0.1227(11) 0.4188(6) 0.1107(10) 0.074(3) Uani 1 d . . U
O13' O 0.0942(15) 0.4418(8) 0.5335(14) 0.035(3) Uani 0.506(7) d 2 . U
O14' O -0.0413(16) 0.4311(9) 0.5881(15) 0.032(3) Uani 0.506(7) d 2 . U
O1W O 0.7705(9) 0.4737(5) 0.2448(9) 0.060(3) Uani 1 d . . U
H1A H 0.8176 0.4689 0.2878 0.072 Uiso 1 d . R .
H1B H 0.7819 0.4525 0.2048 0.072 Uiso 1 d . R .
O2W O 0.5186(13) 0.4983(6) 0.1269(8) 0.081(4) Uani 1 d . . U
H2A H 0.4560 0.5038 0.1273 0.097 Uiso 1 d . R .
H2B H 0.5277 0.4976 0.0758 0.097 Uiso 1 d . R .
O3W O 0.9588(16) 0.4613(9) 0.5938(15) 0.032(3) Uani 0.494(7) d 1 . U
O3W' O 0.9140(17) 0.4401(9) 0.3965(17) 0.035(2) Uani 0.506(7) d 2 . U
O4W O 0.2717(13) 0.5257(8) 0.1264(9) 0.099(4) Uani 1 d . . U
H4A H 0.3236 0.5253 0.1029 0.119 Uiso 1 d . R .
H4B H 0.2481 0.5579 0.1360 0.119 Uiso 1 d . R .
O5W O 0.1176(9) 0.5422(5) 0.2579(8) 0.057(3) Uani 1 d . . U
H5A H 0.0854 0.5409 0.2988 0.069 Uiso 1 d . R .
H5B H 0.0757 0.5375 0.2115 0.069 Uiso 1 d . R .
O6W O 0.4794(7) 0.4254(4) 0.4948(7) 0.037(2) Uani 1 d . . U
H6A H 0.4953 0.4449 0.5399 0.045 Uiso 1 d . R .
H6B H 0.4760 0.4475 0.4525 0.045 Uiso 1 d . R .
O7W O 0.3135(7) 0.2486(4) 0.4825(8) 0.048(3) Uani 1 d . . U
H7A H 0.3151 0.2209 0.4490 0.057 Uiso 1 d . R .
H7B H 0.2536 0.2513 0.4924 0.057 Uiso 1 d . R .
O8W O 0.5121(9) 0.2267(5) 0.4839(10) 0.075(4) Uani 1 d . . U
H8A H 0.4795 0.1979 0.4956 0.090 Uiso 1 d . R .
H8B H 0.5728 0.2166 0.4834 0.090 Uiso 1 d . R .
O9W O 0.1189(9) 0.2480(5) 0.5075(9) 0.056(3) Uani 1 d . . U
O10W O 0.0108(16) 0.5262(9) 0.1000(13) 0.124(5) Uani 1 d . . U
O11W O 0.0502(16) 0.6208(10) 0.9761(17) 0.163(7) Uani 1 d . . U
O12W O 0.2071(17) 0.5909(10) 0.8985(17) 0.159(6) Uani 1 d . . U
O13W O 0.2053(16) 0.4830(9) 0.9503(15) 0.136(5) Uani 1 d . . U
O14W O 0.1948(15) 0.3295(8) 0.9939(13) 0.118(4) Uani 1 d . . U
O15W O 0.4730(12) 0.4199(6) 0.9955(10) 0.086(3) Uani 1 d . . U
C1 C -0.001(2) 0.4415(12) 0.3960(18) 0.033(3) Uani 0.494(7) d 1 D U
C2 C 0.0164(18) 0.4057(10) 0.3223(17) 0.040(3) Uani 0.494(7) d 1 D U
C3 C 0.0969(8) 0.3642(6) 0.3297(9) 0.042(3) Uani 1 d . D U
C4 C 0.206(3) 0.4058(12) 0.152(2) 0.045(3) Uani 0.494(7) d 1 D U
C5 C 0.2630(13) 0.3524(12) 0.140(2) 0.051(4) Uani 0.494(7) d 1 D U
C6 C 0.3711(11) 0.3492(7) 0.1728(7) 0.046(3) Uani 1 d . D U
C7 C 0.622(2) 0.3493(12) 0.179(2) 0.045(2) Uani 0.494(7) d 1 D U
C8 C 0.680(2) 0.3052(13) 0.2371(13) 0.050(4) Uani 0.494(7) d 1 D U
C9 C 0.7270(11) 0.3085(6) 0.3259(10) 0.046(3) Uani 1 d . D U
C10 C 0.886(3) 0.3279(12) 0.515(2) 0.041(2) Uani 0.494(7) d 1 D U
C11 C 0.862(2) 0.2876(12) 0.5812(18) 0.049(4) Uani 0.494(7) d 1 D U
C12 C 0.8014(9) 0.3013(6) 0.6445(9) 0.046(3) Uani 1 d . D U
C13 C 0.715(2) 0.3426(13) 0.815(3) 0.045(3) Uani 0.494(7) d 1 D U
C14 C 0.6242(13) 0.3056(12) 0.817(2) 0.050(3) Uani 0.494(7) d 1 D U
C15 C 0.5190(12) 0.3233(7) 0.8026(8) 0.052(3) Uani 1 d . D U
C16 C 0.279(3) 0.3933(14) 0.801(2) 0.057(3) Uani 0.494(7) d 1 D U
C17 C 0.212(2) 0.3512(13) 0.7457(12) 0.049(3) Uani 0.494(7) d 1 D U
C18 C 0.1700(9) 0.3574(6) 0.6571(10) 0.037(2) Uani 1 d . D U
C1' C 0.149(2) 0.4033(14) 0.193(2) 0.050(3) Uani 0.506(7) d 2 D U
C2' C 0.075(2) 0.3752(14) 0.2402(11) 0.049(3) Uani 0.506(7) d 2 D U
C4' C 0.559(2) 0.3565(13) 0.156(2) 0.045(2) Uani 0.506(7) d 2 D U
C5' C 0.4616(16) 0.3240(11) 0.152(2) 0.048(4) Uani 0.506(7) d 2 D U
C7' C 0.873(2) 0.3268(13) 0.460(2) 0.041(2) Uani 0.506(7) d 2 D U
C8' C 0.8169(18) 0.2927(12) 0.3866(16) 0.050(3) Uani 0.506(7) d 2 D U
C10' C 0.773(3) 0.3363(12) 0.793(2) 0.045(3) Uani 0.506(7) d 2 D U
C11' C 0.799(3) 0.2916(12) 0.7335(12) 0.051(4) Uani 0.506(7) d 2 D U
C13' C 0.359(3) 0.3741(12) 0.839(3) 0.056(3) Uani 0.506(7) d 2 D U
C14' C 0.4246(19) 0.3232(13) 0.834(2) 0.056(4) Uani 0.506(7) d 2 D U
C16' C 0.041(2) 0.4347(11) 0.5957(17) 0.032(3) Uani 0.506(7) d 2 D U
C17' C 0.0902(18) 0.3964(10) 0.6666(18) 0.037(3) Uani 0.506(7) d 2 D U

loop_
_atom_site_aniso_label
_atom_site_aniso_U_11
_atom_site_aniso_U_22
_atom_site_aniso_U_33
_atom_site_aniso_U_23
_atom_site_aniso_U_13
_atom_site_aniso_U_12
Nd1 0.0160(4) 0.0274(4) 0.0298(5) -0.0033(3) 0.0071(4) -0.0007(3)
Nd2 0.0120(4) 0.0254(4) 0.0314(5) -0.0033(3) 0.0056(3) 0.0007(3)
Nd3 0.0147(4) 0.0300(4) 0.0305(5) -0.0019(4) 0.0054(4) 0.0006(3)
Nd4 0.0169(4) 0.0266(4) 0.0368(5) -0.0028(4) 0.0070(4) -0.0008(3)
Ge1 0.0165(7) 0.0270(8) 0.0377(10) 0.0055(7) 0.0014(7) -0.0043(6)
Ge2 0.0438(10) 0.0297(9) 0.0355(10) -0.0090(7) 0.0191(9) -0.0156(7)
Ge3 0.0326(9) 0.0283(9) 0.0789(14) -0.0196(9) 0.0373(10) -0.0098(7)
Ge4 0.0176(8) 0.0254(9) 0.0873(15) -0.0158(9) -0.0087(9) 0.0055(6)
Ge5 0.0418(10) 0.0233(8) 0.0344(10) 0.0000(7) -0.0028(8) 0.0067(7)
Ge6 0.0220(8) 0.0227(8) 0.0359(10) 0.0029(7) 0.0144(7) 0.0024(6)
O1 0.026(4) 0.034(4) 0.041(4) -0.010(4) 0.014(3) -0.004(3)
O2 0.027(4) 0.032(4) 0.041(4) 0.001(4) 0.011(4) -0.003(3)
O3 0.030(4) 0.030(4) 0.041(4) -0.002(4) 0.012(3) 0.004(3)
O4 0.029(4) 0.032(4) 0.056(4) -0.003(4) 0.005(4) 0.009(3)
O5 0.023(4) 0.031(4) 0.068(4) -0.007(4) 0.016(4) 0.002(3)
O6 0.029(4) 0.033(4) 0.050(4) -0.003(4) 0.021(4) -0.005(3)
O7 0.025(4) 0.037(4) 0.038(4) -0.003(3) 0.012(3) 0.005(3)
O8 0.024(4) 0.029(4) 0.039(4) -0.002(3) 0.011(3) 0.000(3)
O9 0.023(4) 0.029(4) 0.052(4) 0.003(4) 0.011(4) -0.002(3)
O10 0.022(4) 0.029(4) 0.046(4) -0.007(4) 0.016(3) -0.004(3)
O11 0.022(4) 0.029(4) 0.052(4) -0.007(4) 0.015(3) 0.001(3)
O12 0.022(4) 0.032(4) 0.043(4) -0.007(4) 0.015(3) -0.003(3)
O13 0.022(5) 0.035(5) 0.041(5) -0.002(5) 0.007(5) 0.005(5)
O14 0.019(4) 0.036(5) 0.052(4) -0.002(5) 0.013(4) -0.001(5)
O15 0.040(4) 0.043(4) 0.056(4) 0.006(4) 0.015(4) -0.010(4)
O16 0.065(5) 0.070(5) 0.074(6) -0.003(5) 0.020(5) -0.011(5)
O17 0.043(4) 0.035(4) 0.061(5) 0.011(4) -0.002(4) -0.002(4)
O18 0.057(6) 0.048(5) 0.071(6) 0.012(5) -0.001(6) 0.003(5)
O19 0.023(4) 0.034(4) 0.071(4) -0.001(4) 0.015(4) 0.002(3)
O20 0.035(5) 0.048(5) 0.091(6) -0.002(5) 0.016(5) 0.010(4)
O21 0.049(4) 0.036(4) 0.055(4) -0.011(4) 0.016(4) 0.002(4)
O22 0.057(6) 0.055(6) 0.074(6) -0.014(5) 0.018(5) 0.000(5)
O23 0.042(4) 0.049(4) 0.063(4) -0.017(4) -0.003(4) 0.003(4)
O24 0.064(6) 0.075(6) 0.077(6) -0.014(6) 0.000(5) -0.005(5)
O13' 0.026(5) 0.035(5) 0.044(5) 0.003(5) 0.009(5) -0.001(5)
O14' 0.017(5) 0.040(6) 0.040(5) 0.000(6) 0.011(4) 0.001(6)
O1W 0.047(7) 0.061(7) 0.074(8) -0.011(6) 0.019(6) 0.005(6)
O2W 0.110(10) 0.089(9) 0.038(7) 0.003(7) 0.000(7) -0.016(8)
O3W 0.017(5) 0.040(6) 0.040(5) 0.000(6) 0.011(4) 0.001(6)
O3W' 0.019(4) 0.036(5) 0.052(4) -0.002(5) 0.013(4) -0.001(5)
O4W 0.090(9) 0.137(10) 0.067(8) -0.013(8) 0.004(8) 0.011(8)
O5W 0.035(6) 0.085(8) 0.053(7) -0.011(6) 0.010(6) 0.006(6)
O6W 0.030(5) 0.040(5) 0.044(5) -0.009(4) 0.012(4) 0.000(4)
O7W 0.019(5) 0.038(6) 0.085(8) -0.005(6) 0.009(6) -0.006(4)
O8W 0.042(7) 0.043(7) 0.144(11) 0.009(7) 0.031(8) 0.004(5)
O9W 0.037(6) 0.051(6) 0.087(8) 0.014(6) 0.030(6) 0.010(5)
O10W 0.109(10) 0.138(10) 0.118(10) -0.014(9) 0.000(9) -0.002(9)
O11W 0.099(13) 0.168(16) 0.220(18) -0.087(15) 0.024(13) -0.003(12)
O12W 0.102(11) 0.167(13) 0.213(14) -0.062(12) 0.044(11) -0.014(10)
O13W 0.113(9) 0.130(9) 0.162(9) -0.009(9) 0.015(8) -0.013(8)
O14W 0.101(8) 0.116(8) 0.132(9) 0.000(8) 0.010(8) -0.020(8)
O15W 0.086(7) 0.079(7) 0.087(7) -0.001(6) 0.003(6) -0.010(6)
C1 0.020(6) 0.036(6) 0.043(6) -0.002(6) 0.009(6) -0.003(6)
C2 0.030(6) 0.042(6) 0.046(6) -0.009(6) 0.005(6) 0.000(6)
C3 0.027(5) 0.047(5) 0.051(5) -0.004(5) 0.003(5) -0.006(4)
C4 0.037(5) 0.047(5) 0.050(6) -0.007(5) 0.004(5) -0.002(5)
C5 0.047(6) 0.049(6) 0.056(6) -0.013(6) 0.007(6) -0.003(6)
C6 0.041(5) 0.047(5) 0.050(5) -0.013(5) 0.010(4) -0.005(4)
C7 0.042(4) 0.039(4) 0.057(4) -0.013(4) 0.017(4) -0.004(4)
C8 0.043(6) 0.042(6) 0.069(6) -0.010(6) 0.019(6) 0.001(6)
C9 0.034(5) 0.041(5) 0.067(5) -0.016(5) 0.019(5) 0.001(4)
C10 0.026(4) 0.033(4) 0.067(4) -0.007(4) 0.013(4) 0.002(4)
C11 0.034(6) 0.035(6) 0.077(7) 0.001(6) 0.008(6) 0.000(6)
C12 0.032(5) 0.038(5) 0.066(5) -0.001(5) 0.008(5) 0.009(4)
C13 0.039(4) 0.032(4) 0.061(5) 0.002(4) -0.001(4) 0.000(4)
C14 0.045(6) 0.041(6) 0.061(6) 0.006(6) 0.000(6) -0.003(6)
C15 0.046(5) 0.045(5) 0.062(5) 0.004(5) 0.003(5) 0.001(4)
C16 0.053(5) 0.052(5) 0.065(5) 0.000(5) 0.011(5) -0.008(5)
C17 0.043(6) 0.048(6) 0.055(6) 0.004(6) 0.011(6) -0.010(6)
C18 0.031(5) 0.038(5) 0.046(5) 0.003(4) 0.020(4) -0.007(4)
C1' 0.041(5) 0.052(5) 0.054(5) -0.008(5) 0.002(5) -0.002(5)
C2' 0.038(6) 0.052(6) 0.054(6) -0.002(6) 0.000(6) -0.009(6)
C4' 0.042(4) 0.039(4) 0.057(4) -0.013(4) 0.017(4) -0.004(4)
C5' 0.044(6) 0.044(6) 0.056(6) -0.009(6) 0.013(6) -0.009(6)
C7' 0.026(4) 0.033(4) 0.067(4) -0.007(4) 0.013(4) 0.002(4)
C8' 0.037(6) 0.043(6) 0.073(6) -0.010(6) 0.017(6) -0.001(6)
C10' 0.039(4) 0.032(4) 0.061(5) 0.002(4) -0.001(4) 0.000(4)
C11' 0.039(6) 0.037(6) 0.072(7) -0.002(6) -0.001(6) 0.008(6)
C13' 0.051(6) 0.054(6) 0.064(6) 0.001(6) 0.013(6) -0.008(6)
C14' 0.054(6) 0.050(6) 0.063(6) 0.004(6) 0.006(6) 0.000(6)
C16' 0.021(6) 0.033(6) 0.044(6) 0.001(6) 0.012(6) -0.005(6)
C17' 0.031(6) 0.037(6) 0.045(6) 0.009(6) 0.012(6) -0.001(6)

loop_
_atom_type_symbol
_atom_type_description
_atom_type_scat_dispersion_real
_atom_type_scat_dispersion_imag
_atom_type_scat_source
H H 0.0000 0.0000 'International Tables Vol C Tables 4.2.6.8 and 6.1.1.4'
C C 0.0033 0.0016 'International Tables Vol C Tables 4.2.6.8 and 6.1.1.4'
O O 0.0106 0.0060 'International Tables Vol C Tables 4.2.6.8 and 6.1.1.4'
Ge Ge 0.1547 1.8001 'International Tables Vol C Tables 4.2.6.8 and 6.1.1.4'
Nd Nd -0.1943 3.0179 'International Tables Vol C Tables 4.2.6.8 and 6.1.1.4'

loop_
_geom_angle_atom_site_label_1
_geom_angle_atom_site_label_2
_geom_angle_atom_site_label_3
_geom_angle
_geom_angle_site_symmetry_1
_geom_angle_site_symmetry_3
Nd2 Nd1 Nd3 118.88(2) . .
O8 Nd1 Nd2 34.6(2) 3_666 .
O8 Nd1 Nd3 111.0(2) 3_666 .
O8 Nd1 O9 84.2(3) 3_666 3_666
O8 Nd1 O12 120.4(3) 3_666 .
O8 Nd1 O15 72.5(4) 3_666 3_666
O8 Nd1 O21 135.5(4) 3_666 .
O8 Nd1 O1W 78.4(4) 3_666 .
O8 Nd1 O2W 144.6(4) 3_666 .
O9 Nd1 Nd2 107.6(3) 3_666 .
O9 Nd1 Nd3 34.5(2) 3_666 .
O9 Nd1 O15 70.4(3) 3_666 3_666
O9 Nd1 O21 135.1(4) 3_666 .
O9 Nd1 O1W 147.2(3) 3_666 .
O9 Nd1 O2W 87.2(5) 3_666 .
O11 Nd1 Nd2 35.2(2) . .
O11 Nd1 Nd3 107.3(2) . .
O11 Nd1 O8 69.1(3) . 3_666
O11 Nd1 O9 118.4(3) . 3_666
O11 Nd1 O12 80.4(3) . .
O11 Nd1 O15 139.0(4) . 3_666
O11 Nd1 O21 72.6(4) . .
O11 Nd1 O1W 80.9(4) . .
O11 Nd1 O2W 143.0(4) . .
O12 Nd1 Nd2 106.4(3) . .
O12 Nd1 Nd3 34.3(2) . .
O12 Nd1 O9 67.0(3) . 3_666
O12 Nd1 O15 133.1(3) . 3_666
O12 Nd1 O21 73.1(3) . .
O12 Nd1 O1W 145.7(3) . .
O12 Nd1 O2W 86.9(4) . .
O15 Nd1 Nd2 104.3(3) 3_666 .
O15 Nd1 Nd3 99.2(3) 3_666 .
O15 Nd1 O21 132.2(4) 3_666 .
O15 Nd1 O1W 77.9(4) 3_666 .
O21 Nd1 Nd2 102.7(3) . .
O21 Nd1 Nd3 101.3(2) . .
O1W Nd1 Nd2 71.9(3) . .
O1W Nd1 Nd3 169.1(3) . .
O1W Nd1 O21 74.0(4) . .
O2W Nd1 Nd2 163.0(4) . .
O2W Nd1 Nd3 78.0(4) . .
O2W Nd1 O15 72.3(4) . 3_666
O2W Nd1 O21 70.5(4) . .
O2W Nd1 O1W 91.1(5) . .
O7 Nd2 Nd1 112.0(3) 3_666 .
O7 Nd2 O8 87.1(3) 3_666 3_666
O7 Nd2 O10 68.4(3) 3_666 .
O7 Nd2 O11 122.8(3) 3_666 .
O7 Nd2 O13 65.4(5) 3_666 3_666
O7 Nd2 O14 138.0(6) 3_666 1_655
O7 Nd2 O19 133.5(4) 3_666 .
O7 Nd2 O13' 82.9(5) 3_666 3_666
O7 Nd2 O14' 94.9(5) 3_666 1_655
O7 Nd2 O3W 83.8(6) 3_666 .
O7 Nd2 O3W' 149.4(5) 3_666 .
O8 Nd2 Nd1 35.0(2) 3_666 .
O8 Nd2 O10 121.6(3) 3_666 .
O8 Nd2 O11 69.2(3) 3_666 .
O8 Nd2 O13 86.1(5) 3_666 3_666
O8 Nd2 O14 85.6(6) 3_666 1_655
O8 Nd2 O19 132.8(4) 3_666 .
O8 Nd2 O13' 66.2(5) 3_666 3_666
O8 Nd2 O14' 150.2(5) 3_666 1_655
O8 Nd2 O3W 138.2(6) 3_666 .
O8 Nd2 O3W' 94.0(6) 3_666 .
O10 Nd2 Nd1 107.1(3) . .
O10 Nd2 O11 80.9(3) . .
O10 Nd2 O13 124.0(5) . 3_666
O10 Nd2 O14 146.5(5) . 1_655
O10 Nd2 O19 69.8(3) . .
O10 Nd2 O13' 148.9(5) . 3_666
O10 Nd2 O14' 86.3(5) . 1_655
O10 Nd2 O3W 92.5(6) . .
O10 Nd2 O3W' 133.3(5) . .
O11 Nd2 Nd1 34.9(2) . .
O11 Nd2 O13 152.4(5) . 3_666
O11 Nd2 O14 92.7(6) . 1_655
O11 Nd2 O19 68.2(4) . .
O11 Nd2 O13' 126.5(5) . 3_666
O11 Nd2 O14' 130.9(5) . 1_655
O11 Nd2 O3W 146.4(6) . .
O11 Nd2 O3W' 85.6(6) . .
O13 Nd2 Nd1 118.3(5) 3_666 .
O13 Nd2 O13' 26.4(6) 3_666 3_666
O13 Nd2 O14' 68.1(7) 3_666 1_655
O13 Nd2 O3W' 84.2(6) 3_666 .
O14 Nd2 Nd1 83.5(6) 1_655 .
O14 Nd2 O13 72.8(7) 1_655 3_666
O14 Nd2 O19 77.3(5) 1_655 .
O14 Nd2 O13' 56.5(6) 1_655 3_666
O14 Nd2 O14' 73.1(8) 1_655 1_655
O14 Nd2 O3W 74.8(8) 1_655 .
O14 Nd2 O3W' 13.7(6) 1_655 .
O19 Nd2 Nd1 98.9(3) . .
O19 Nd2 O13 128.1(5) . 3_666
O19 Nd2 O13' 130.0(5) . 3_666
O19 Nd2 O14' 63.0(5) . 1_655
O19 Nd2 O3W 78.6(6) . .
O19 Nd2 O3W' 63.7(5) . .
O13' Nd2 Nd1 94.1(5) 3_666 .
O13' Nd2 O14' 84.6(7) 3_666 1_655
O14' Nd2 Nd1 152.8(5) 1_655 .
O3W Nd2 Nd1 158.2(5) . .
O3W Nd2 O13 53.2(7) . 3_666
O3W Nd2 O13' 72.2(7) . 3_666
O3W Nd2 O14' 15.7(5) . 1_655
O3W Nd2 O3W' 75.1(7) . .
O3W' Nd2 Nd1 84.4(6) . .
O3W' Nd2 O13' 69.9(6) . 3_666
O3W' Nd2 O14' 69.6(7) . 1_655
Nd2 Nd3 Nd1 120.97(3) 3_666 .
O7 Nd3 Nd1 112.6(2) . .
O7 Nd3 Nd2 34.2(2) . 3_666
O7 Nd3 O17 135.0(3) . 3_666
O7 Nd3 O23 70.2(4) . .
O7 Nd3 O4W 138.0(5) . .
O7 Nd3 O5W 78.2(4) . .
O9 Nd3 Nd1 34.9(2) 3_666 .
O9 Nd3 Nd2 109.3(2) 3_666 3_666
O9 Nd3 O7 123.5(4) 3_666 .
O9 Nd3 O17 69.8(3) 3_666 3_666
O9 Nd3 O23 134.2(3) 3_666 .
O9 Nd3 O4W 94.7(5) 3_666 .
O9 Nd3 O5W 144.1(4) 3_666 .
O10 Nd3 Nd1 107.8(2) 3_666 .
O10 Nd3 Nd2 35.0(2) 3_666 3_666
O10 Nd3 O7 68.2(3) 3_666 .
O10 Nd3 O9 81.7(3) 3_666 3_666
O10 Nd3 O12 116.8(4) 3_666 .
O10 Nd3 O17 72.6(4) 3_666 3_666
O10 Nd3 O23 136.3(3) 3_666 .
O10 Nd3 O4W 141.5(5) 3_666 .
O10 Nd3 O5W 81.6(4) 3_666 .
O12 Nd3 Nd1 34.4(2) . .
O12 Nd3 Nd2 107.8(2) . 3_666
O12 Nd3 O7 84.8(3) . .
O12 Nd3 O9 67.4(3) . 3_666
O12 Nd3 O17 133.7(3) . 3_666
O12 Nd3 O23 71.4(4) . .
O12 Nd3 O4W 96.4(5) . .
O12 Nd3 O5W 148.1(4) . .
O17 Nd3 Nd1 99.6(3) 3_666 .
O17 Nd3 Nd2 102.1(3) 3_666 3_666
O17 Nd3 O4W 70.2(5) 3_666 .
O17 Nd3 O5W 75.0(4) 3_666 .
O23 Nd3 Nd1 99.8(3) . .
O23 Nd3 Nd2 101.5(3) . 3_666
O23 Nd3 O17 135.3(4) . 3_666
O23 Nd3 O4W 70.6(5) . .
O23 Nd3 O5W 77.5(4) . .
O4W Nd3 Nd1 88.3(4) . .
O4W Nd3 Nd2 150.8(4) . 3_666
O5W Nd3 Nd1 167.5(3) . .
O5W Nd3 Nd2 71.5(3) . 3_666
O5W Nd3 O4W 79.3(5) . .
Ge2 Nd4 Ge4 107.33(5) . .
Ge2 Nd4 Ge5 137.37(4) . .
Ge5 Nd4 Ge4 55.99(5) . .
O1 Nd4 Ge2 29.6(2) . .
O1 Nd4 Ge4 134.1(2) . .
O1 Nd4 Ge5 134.1(2) . .
O1 Nd4 O2 58.2(3) . .
O1 Nd4 O3 113.5(3) . .
O1 Nd4 O4 153.3(3) . .
O1 Nd4 O5 114.9(3) . .
O1 Nd4 O6 58.2(3) . .
O1 Nd4 O6W 76.5(3) . .
O2 Nd4 Ge2 85.3(2) . .
O2 Nd4 Ge4 134.9(2) . .
O2 Nd4 Ge5 85.1(2) . .
O3 Nd4 Ge2 133.5(2) . .
O3 Nd4 Ge4 86.3(2) . .
O3 Nd4 Ge5 30.3(2) . .
O3 Nd4 O2 57.1(3) . .
O3 Nd4 O5 116.1(3) . .
O3 Nd4 O6 153.9(3) . .
O4 Nd4 Ge2 134.7(2) . .
O4 Nd4 Ge4 30.0(2) . .
O4 Nd4 Ge5 30.0(2) . .
O4 Nd4 O2 115.1(3) . .
O4 Nd4 O3 59.3(3) . .
O4 Nd4 O5 58.5(3) . .
O4 Nd4 O6 115.4(3) . .
O4 Nd4 O6W 76.8(3) . .
O5 Nd4 Ge2 85.3(3) . .
O5 Nd4 Ge4 29.8(3) . .
O5 Nd4 Ge5 85.8(3) . .
O5 Nd4 O2 154.3(3) . .
O5 Nd4 O6 58.4(3) . .
O6 Nd4 Ge2 29.9(2) . .
O6 Nd4 Ge4 85.4(2) . .
O6 Nd4 Ge5 135.5(2) . .
O6 Nd4 O2 115.2(3) . .
O6W Nd4 Ge2 68.3(2) . .
O6W Nd4 Ge4 67.9(2) . .
O6W Nd4 Ge5 69.1(2) . .
O6W Nd4 O2 78.0(3) . .
O6W Nd4 O3 77.2(3) . .
O6W Nd4 O5 76.3(3) . .
O6W Nd4 O6 76.8(3) . .
O7W Nd4 Ge2 106.9(3) . .
O7W Nd4 Ge4 140.1(3) . .
O7W Nd4 Ge5 107.6(3) . .
O7W Nd4 O1 84.6(4) . .
O7W Nd4 O2 67.9(3) . .
O7W Nd4 O3 84.9(4) . .
O7W Nd4 O4 118.1(4) . .
O7W Nd4 O5 137.8(3) . .
O7W Nd4 O6 116.6(4) . .
O7W Nd4 O6W 145.9(3) . .
O7W Nd4 O8W 67.9(4) . .
O8W Nd4 Ge2 108.9(4) . .
O8W Nd4 Ge4 81.9(3) . .
O8W Nd4 Ge5 106.8(4) . .
O8W Nd4 O1 118.6(4) . .
O8W Nd4 O2 135.8(4) . .
O8W Nd4 O3 117.0(4) . .
O8W Nd4 O4 84.8(4) . .
O8W Nd4 O5 69.9(4) . .
O8W Nd4 O6 86.2(4) . .
O8W Nd4 O6W 146.2(4) . .
O1 Ge1 Nd4 41.4(3) . .
O1 Ge1 C3 110.4(5) . .
O2 Ge1 Nd4 49.1(3) . .
O2 Ge1 O1 89.2(4) . .
O2 Ge1 C3 109.8(6) . .
O7 Ge1 Nd4 109.6(3) . .
O7 Ge1 O1 110.8(4) . .
O7 Ge1 O2 108.6(5) . .
O7 Ge1 C3 122.8(6) . .
C3 Ge1 Nd4 127.5(5) . .
O1 Ge2 Nd4 42.8(3) . .
O1 Ge2 C6 113.6(6) . .
O6 Ge2 Nd4 46.7(3) . .
O6 Ge2 O1 87.3(4) . .
O6 Ge2 C6 111.7(6) . .
O12 Ge2 Nd4 106.8(3) . .
O12 Ge2 O1 109.4(4) . .
O12 Ge2 O6 109.9(5) . .
O12 Ge2 C6 120.0(6) . .
C6 Ge2 Nd4 133.2(5) . .
O5 Ge3 Nd4 44.8(3) . .
O5 Ge3 O6 88.3(5) . .
O5 Ge3 C9 111.5(6) . .
O6 Ge3 Nd4 45.7(3) . .
O6 Ge3 C9 110.1(6) . .
O11 Ge3 Nd4 107.0(3) . .
O11 Ge3 O5 110.8(5) . .
O11 Ge3 O6 108.8(5) . .
O11 Ge3 C9 122.1(6) . .
C9 Ge3 Nd4 130.8(5) . .
O4 Ge4 Nd4 44.2(4) . .
O4 Ge4 C12 111.6(6) . .
O5 Ge4 Nd4 45.5(3) . .
O5 Ge4 O4 87.4(5) . .
O5 Ge4 C12 111.9(6) . .
O10 Ge4 Nd4 105.2(3) . .
O10 Ge4 O4 108.9(4) . .
O10 Ge4 O5 108.8(5) . .
O10 Ge4 C12 122.7(6) . .
C12 Ge4 Nd4 132.1(5) . .
O3 Ge5 Nd4 44.5(3) . .
O3 Ge5 C15 111.6(6) . .
O4 Ge5 Nd4 44.4(4) . .
O4 Ge5 O3 87.2(4) . .
O4 Ge5 C15 110.1(6) . .
O9 Ge5 Nd4 107.5(4) . .
O9 Ge5 O3 109.2(5) . .
O9 Ge5 O4 109.7(5) . .
O9 Ge5 C15 123.2(7) . .
C15 Ge5 Nd4 129.3(5) . .
O2 Ge6 C18 111.3(6) . .
O3 Ge6 O2 89.6(5) . .
O3 Ge6 C18 111.1(5) . .
O8 Ge6 O2 110.1(5) . .
O8 Ge6 O3 111.1(5) . .
O8 Ge6 C18 119.7(5) . .
Ge1 O1 Nd4 109.4(4) . .
Ge2 O1 Nd4 107.6(4) . .
Ge2 O1 Ge1 128.6(6) . .
Ge1 O2 Nd4 101.1(4) . .
Ge1 O2 Ge6 137.1(6) . .
Ge6 O2 Nd4 101.7(4) . .
Ge5 O3 Nd4 105.1(4) . .
Ge6 O3 Nd4 109.1(5) . .
Ge6 O3 Ge5 130.3(5) . .
Ge4 O4 Nd4 105.8(5) . .
Ge5 O4 Nd4 105.6(4) . .
Ge5 O4 Ge4 129.2(6) . .
Ge3 O5 Nd4 105.7(5) . .
Ge4 O5 Nd4 104.7(4) . .
Ge4 O5 Ge3 129.3(6) . .
Ge2 O6 Nd4 103.5(4) . .
Ge2 O6 Ge3 130.4(5) . .
Ge3 O6 Nd4 104.1(5) . .
Nd2 O7 Nd3 110.9(4) 3_666 .
Ge1 O7 Nd2 125.8(5) . 3_666
Ge1 O7 Nd3 122.9(5) . .
Nd2 O8 Nd1 110.4(4) 3_666 3_666
Ge6 O8 Nd1 124.5(5) . 3_666
Ge6 O8 Nd2 124.9(5) . 3_666
Nd3 O9 Nd1 110.6(4) 3_666 3_666
Ge5 O9 Nd1 122.8(4) . 3_666
Ge5 O9 Nd3 124.1(5) . 3_666
Nd3 O10 Nd2 110.4(4) 3_666 .
Ge4 O10 Nd2 122.8(4) . .
Ge4 O10 Nd3 122.1(5) . 3_666
Nd1 O11 Nd2 109.8(4) . .
Ge3 O11 Nd1 124.9(5) . .
Ge3 O11 Nd2 122.5(5) . .
Nd3 O12 Nd1 111.3(4) . .
Ge2 O12 Nd1 122.9(4) . .
Ge2 O12 Nd3 121.7(5) . .
O13' O13 Nd2 79.4(14) . 3_666
O13' O13 C1 136(2) . .
C1 O13 Nd2 136.7(18) . 3_666
O3W' O14 Nd2 95(4) 1_455 1_455
O3W' O14 C1 64(3) 1_455 .
C1 O14 Nd2 140(2) . 1_455
C16 O15 Nd1 133.8(19) . 3_666
C16 O15 C13' 53(2) . .
C13' O15 Nd1 151.8(17) . 3_666
C13' O16 C16 55(2) . .
C13 O17 Nd3 151.0(18) . 3_666
C13 O17 C10' 41.0(17) . .
C10' O17 Nd3 144.9(16) . 3_666
C10' O18 C13 41.7(18) . .
C10 O19 Nd2 141.6(17) . .
C7' O19 Nd2 147.0(15) . .
C7' O19 C10 37.0(17) . .
C10 O20 C7' 42.4(19) . .
C7 O21 Nd1 155.2(17) . .
C4' O21 Nd1 155.3(19) . .
C4' O21 C7 39.0(18) . .
C4' O22 C7 41.1(19) . .
C4 O23 Nd3 137.7(16) . .
C1' O23 Nd3 146.6(17) . .
C1' O23 C4 49.3(18) . .
C4 O24 C1' 50(2) . .
O13 O13' Nd2 74.2(13) . 3_666
O13 O13' C16' 138(2) . .
C16' O13' Nd2 129.5(17) . 3_666
C16' O14' Nd2 141(2) . 1_455
O14 O3W' Nd2 71(4) 1_655 .
O13 C1 C2 117(2) . .
O14 C1 O13 119(2) . .
O14 C1 C2 124(3) . .
C3 C2 C1 123(2) . .
C2 C3 Ge1 110.8(14) . .
C2' C3 Ge1 114.5(14) . .
C2' C3 C2 77.6(18) . .
O23 C4 C5 115(3) . .
O24 C4 O23 116(2) . .
O24 C4 C5 125(3) . .
C6 C5 C4 120(2) . .
C5 C6 Ge2 113.7(15) . .
C5 C6 C5' 139.8(19) . .
C5' C6 Ge2 106.1(16) . .
O21 C7 C8 118(3) . .
O22 C7 O21 115(2) . .
O22 C7 C8 127(3) . .
C9 C8 C7 130(3) . .
C8 C9 Ge3 108.9(15) . .
C8 C9 C8' 143.4(18) . .
C8' C9 Ge3 107.5(14) . .
O19 C10 C11 118(2) . .
O20 C10 O19 117(2) . .
O20 C10 C11 125(3) . .
C12 C11 C10 125(2) . .
C11 C12 Ge4 108.3(15) . .
C11' C12 Ge4 111.5(14) . .
C11' C12 C11 140.1(19) . .
O17 C13 O18 117(2) . .
O17 C13 C14 117(3) . .
O18 C13 C14 125(3) . .
C15 C14 C13 127(2) . .
C14 C15 Ge5 102.7(16) . .
C14 C15 C14' 146(2) . .
C14' C15 Ge5 111.2(16) . .
O15 C16 O16 111(2) . .
O15 C16 C17 118(3) . .
O16 C16 C17 120(3) . .
C18 C17 C16 126(3) . .
C17 C18 Ge6 108.7(15) . .
C17 C18 C17' 97(2) . .
C17' C18 Ge6 114.0(13) . .
O23 C1' O24 109(2) . .
O23 C1' C2' 126(3) . .
O24 C1' C2' 122(3) . .
C3 C2' C1' 124(3) . .
O21 C4' C5' 121(3) . .
O22 C4' O21 118(2) . .
O22 C4' C5' 122(3) . .
C6 C5' C4' 122(2) . .
O19 C7' C8' 114(2) . .
O20 C7' O19 118(2) . .
O20 C7' C8' 127(2) . .
C9 C8' C7' 128(2) . .
O17 C10' C11' 118(3) . .
O18 C10' O17 108.4(18) . .
O18 C10' C11' 133(3) . .
C12 C11' C10' 124(2) . .
O15 C13' C14' 114(3) . .
O16 C13' O15 114(2) . .
O16 C13' C14' 132(3) . .
C15 C14' C13' 125(3) . .
O13' C16' C17' 115(2) . .
O14' C16' O13' 126(3) . .
O14' C16' C17' 109(2) . .
C18 C17' C16' 122(2) . .

loop_
_geom_bond_atom_site_label_1
_geom_bond_atom_site_label_2
_geom_bond_distance
_geom_bond_site_symmetry_2
Nd1 Nd2 3.9272(12) .
Nd1 Nd3 3.9601(10) .
Nd1 O8 2.403(10) 3_666
Nd1 O9 2.421(9) 3_666
Nd1 O11 2.390(10) .
Nd1 O12 2.400(9) .
Nd1 O15 2.513(10) 3_666
Nd1 O21 2.560(10) .
Nd1 O1W 2.554(11) .
Nd1 O2W 2.480(13) .
Nd2 O7 2.367(9) 3_666
Nd2 O8 2.380(10) 3_666
Nd2 O10 2.406(9) .
Nd2 O11 2.409(10) .
Nd2 O13 2.60(2) 3_666
Nd2 O14 2.50(2) 1_655
Nd2 O19 2.502(10) .
Nd2 O13' 2.659(19) 3_666
Nd2 O14' 2.67(2) 1_655
Nd2 O3W 2.54(2) .
Nd2 O3W' 2.62(2) .
Nd3 Nd2 3.9312(10) 3_666
Nd3 O7 2.405(9) .
Nd3 O9 2.397(9) 3_666
Nd3 O10 2.381(9) 3_666
Nd3 O12 2.397(9) .
Nd3 O17 2.490(11) 3_666
Nd3 O23 2.484(12) .
Nd3 O4W 2.539(15) .
Nd3 O5W 2.534(11) .
Nd4 Ge2 3.4718(19) .
Nd4 Ge4 3.4903(19) .
Nd4 Ge5 3.4805(19) .
Nd4 O1 2.475(11) .
Nd4 O2 2.716(9) .
Nd4 O3 2.528(9) .
Nd4 O4 2.529(11) .
Nd4 O5 2.573(9) .
Nd4 O6 2.597(9) .
Nd4 O6W 2.530(10) .
Nd4 O7W 2.422(10) .
Nd4 O8W 2.425(12) .
Ge1 O1 1.821(9) .
Ge1 O2 1.786(10) .
Ge1 O7 1.739(10) .
Ge1 C3 1.944(8) .
Ge2 O1 1.799(9) .
Ge2 O6 1.778(11) .
Ge2 O12 1.742(9) .
Ge2 C6 1.946(8) .
Ge3 O5 1.801(11) .
Ge3 O6 1.824(10) .
Ge3 O11 1.725(9) .
Ge3 C9 1.946(8) .
Ge4 O4 1.814(10) .
Ge4 O5 1.794(12) .
Ge4 O10 1.740(9) .
Ge4 C12 1.952(8) .
Ge5 O3 1.821(11) .
Ge5 O4 1.808(10) .
Ge5 O9 1.717(9) .
Ge5 C15 1.946(8) .
Ge6 O2 1.784(10) .
Ge6 O3 1.783(10) .
Ge6 O8 1.720(9) .
Ge6 C18 1.941(8) .
O7 Nd2 2.367(9) 3_666
O8 Nd1 2.403(10) 3_666
O8 Nd2 2.380(10) 3_666
O9 Nd1 2.421(9) 3_666
O9 Nd3 2.397(9) 3_666
O10 Nd3 2.381(9) 3_666
O13 Nd2 2.60(2) 3_666
O13 O13' 1.20(3) .
O13 C1 1.31(4) .
O14 Nd2 2.50(2) 1_455
O14 O3W' 0.62(2) 1_455
O14 C1 1.27(3) .
O15 Nd1 2.513(10) 3_666
O15 C16 1.32(4) .
O15 C13' 1.39(4) .
O16 C16 1.38(4) .
O16 C13' 1.25(3) .
O17 Nd3 2.490(11) 3_666
O17 C13 1.24(4) .
O17 C10' 1.38(3) .
O18 C13 1.31(4) .
O18 C10' 1.29(3) .
O19 C10 1.35(3) .
O19 C7' 1.35(3) .
O20 C10 1.18(3) .
O20 C7' 1.19(3) .
O21 C7 1.33(3) .
O21 C4' 1.30(3) .
O22 C7 1.25(3) .
O22 C4' 1.25(3) .
O23 C4 1.34(4) .
O23 C1' 1.31(3) .
O24 C4 1.22(3) .
O24 C1' 1.35(4) .
O13' Nd2 2.659(18) 3_666
O13' C16' 1.34(3) .
O14' Nd2 2.67(2) 1_455
O14' C16' 1.09(3) .
O3W' O14 0.62(2) 1_655
C1 C2 1.507(9) .
C2 C3 1.450(9) .
C3 C2' 1.433(9) .
C4 C5 1.509(9) .
C5 C6 1.447(9) .
C6 C5' 1.450(9) .
C7 C8 1.508(9) .
C8 C9 1.448(9) .
C9 C8' 1.449(9) .
C10 C11 1.508(9) .
C11 C12 1.454(9) .
C12 C11' 1.450(9) .
C13 C14 1.509(9) .
C14 C15 1.448(9) .
C15 C14' 1.451(9) .
C16 C17 1.506(9) .
C17 C18 1.434(9) .
C18 C17' 1.444(9) .
C1' C2' 1.503(9) .
C4' C5' 1.508(9) .
C7' C8' 1.509(9) .
C10' C11' 1.509(9) .
C13' C14' 1.504(9) .
C16' C17' 1.507(9) .

loop_
_geom_torsion_atom_site_label_1
_geom_torsion_atom_site_label_2
_geom_torsion_atom_site_label_3
_geom_torsion_atom_site_label_4
_geom_torsion
_geom_torsion_site_symmetry_1
_geom_torsion_site_symmetry_4
Nd1 Nd2 O10 Nd3 -118.7(3) . 3_666
Nd1 Nd2 O10 Ge4 85.1(6) . .
Nd1 Nd2 O11 Ge3 162.1(7) . .
Nd1 Nd2 O19 C10 155(2) . .
Nd1 Nd2 O19 C7' 90(3) . .
Nd1 Nd2 O3W' O14 86(4) . 1_655
Nd1 Nd3 O7 Nd2 112.3(3) . 3_666
Nd1 Nd3 O7 Ge1 -74.3(6) . .
Nd1 Nd3 O12 Ge2 -157.9(9) . .
Nd1 Nd3 O23 C4 -77(2) . .
Nd1 Nd3 O23 C1' -162(3) . .
Nd1 O15 C16 O16 -106(3) 3_666 .
Nd1 O15 C16 C17 110(3) 3_666 .
Nd1 O15 C13' O16 73(4) 3_666 .
Nd1 O15 C13' C14' -111(3) 3_666 .
Nd1 O21 C7 O22 -88(4) . .
Nd1 O21 C7 C8 86(4) . .
Nd1 O21 C4' O22 85(4) . .
Nd1 O21 C4' C5' -90(4) . .
Nd2 Nd1 Nd3 Nd2 -0.47(4) . 3_666
Nd2 Nd1 Nd3 O7 -37.8(3) . .
Nd2 Nd1 Nd3 O9 78.9(4) . 3_666
Nd2 Nd1 Nd3 O10 35.4(2) . 3_666
Nd2 Nd1 Nd3 O12 -76.3(4) . .
Nd2 Nd1 Nd3 O17 110.1(3) . 3_666
Nd2 Nd1 Nd3 O23 -110.4(3) . .
Nd2 Nd1 Nd3 O4W 179.7(4) . .
Nd2 Nd1 Nd3 O5W 173.2(13) . .
Nd2 Nd1 O11 Ge3 -161.6(8) . .
Nd2 Nd1 O12 Nd3 117.6(3) . .
Nd2 Nd1 O12 Ge2 -84.8(6) . .
Nd2 Nd1 O21 C7 -68(4) . .
Nd2 Nd1 O21 C4' -174(3) . .
Nd2 Nd3 O7 Ge1 173.4(9) 3_666 .
Nd2 Nd3 O12 Nd1 -119.2(3) 3_666 .
Nd2 Nd3 O12 Ge2 82.9(6) 3_666 .
Nd2 Nd3 O23 C4 158(2) 3_666 .
Nd2 Nd3 O23 C1' 73(3) 3_666 .
Nd2 O13 O13' C16' 132(3) 3_666 .
Nd2 O13 C1 O14 -77(3) 3_666 .
Nd2 O13 C1 C2 100(3) 3_666 .
Nd2 O14 C1 O13 -58(4) 1_455 .
Nd2 O14 C1 C2 125(3) 1_455 .
Nd2 O19 C10 O20 -72(4) . .
Nd2 O19 C10 C11 107(3) . .
Nd2 O19 C7' O20 58(5) . .
Nd2 O19 C7' C8' -110(3) . .
Nd2 O13' C16' O14' 117(3) 3_666 .
Nd2 O13' C16' C17' -101(3) 3_666 .
Nd2 O14' C16' O13' -37(5) 1_455 .
Nd2 O14' C16' C17' 179(2) 1_455 .
Nd3 Nd1 Nd2 O7 -37.4(2) . 3_666
Nd3 Nd1 Nd2 O8 -85.4(4) . 3_666
Nd3 Nd1 Nd2 O10 35.6(2) . .
Nd3 Nd1 Nd2 O11 78.9(4) . .
Nd3 Nd1 Nd2 O13 -110.4(4) . 3_666
Nd3 Nd1 Nd2 O14 -176.9(5) . 1_655
Nd3 Nd1 Nd2 O19 107.1(2) . .
Nd3 Nd1 Nd2 O13' -121.4(4) . 3_666
Nd3 Nd1 Nd2 O14' 152.5(10) . 1_655
Nd3 Nd1 Nd2 O3W -171.3(14) . .
Nd3 Nd1 Nd2 O3W' 169.3(5) . .
Nd3 Nd1 O11 Nd2 -115.9(3) . .
Nd3 Nd1 O11 Ge3 82.6(5) . .
Nd3 Nd1 O12 Ge2 157.6(9) . .
Nd3 Nd1 O21 C7 169(4) . .
Nd3 Nd1 O21 C4' 63(3) . .
Nd3 O17 C13 O18 -62(5) 3_666 .
Nd3 O17 C13 C14 110(3) 3_666 .
Nd3 O17 C10' O18 80(3) 3_666 .
Nd3 O17 C10' C11' -102(3) 3_666 .
Nd3 O23 C4 O24 -83(3) . .
Nd3 O23 C4 C5 117(2) . .
Nd3 O23 C1' O24 76(3) . .
Nd3 O23 C1' C2' -85(4) . .
Nd4 Ge1 O1 Ge2 -133.7(9) . .
Nd4 Ge1 O2 Ge6 121.0(9) . .
Nd4 Ge1 O7 Nd2 -93.4(5) . 3_666
Nd4 Ge1 O7 Nd3 94.1(5) . .
Nd4 Ge1 C3 C2 161.2(13) . .
Nd4 Ge1 C3 C2' -113.3(18) . .
Nd4 Ge2 O1 Ge1 134.3(9) . .
Nd4 Ge2 O6 Ge3 -122.2(9) . .
Nd4 Ge2 O12 Nd1 103.0(5) . .
Nd4 Ge2 O12 Nd3 -101.7(5) . .
Nd4 Ge2 C6 C5 91.6(18) . .
Nd4 Ge2 C6 C5' -82.1(16) . .
Nd4 Ge3 O5 Ge4 -124.9(8) . .
Nd4 Ge3 O6 Ge2 121.9(8) . .
Nd4 Ge3 O11 Nd1 -100.2(4) . .
Nd4 Ge3 O11 Nd2 100.4(4) . .
Nd4 Ge3 C9 C8 90.1(17) . .
Nd4 Ge3 C9 C8' -93.4(16) . .
Nd4 Ge4 O4 Ge5 -126.2(9) . .
Nd4 Ge4 O5 Ge3 125.3(9) . .
Nd4 Ge4 O10 Nd2 -103.6(5) . .
Nd4 Ge4 O10 Nd3 103.0(5) . 3_666
Nd4 Ge4 C12 C11 91.9(17) . .
Nd4 Ge4 C12 C11' -89.8(18) . .
Nd4 Ge5 O3 Ge6 -132.4(9) . .
Nd4 Ge5 O4 Ge4 126.2(10) . .
Nd4 Ge5 O9 Nd1 101.0(5) . 3_666
Nd4 Ge5 O9 Nd3 -98.9(6) . 3_666
Nd4 Ge5 C15 C14 88.8(17) . .
Nd4 Ge5 C15 C14' -92.9(19) . .
Ge1 C3 C2' C1' 6(4) . .
Ge2 Nd4 Ge1 O1 20.8(4) . .
Ge2 Nd4 Ge1 O2 -176.7(4) . .
Ge2 Nd4 Ge1 O7 -78.8(3) . .
Ge2 Nd4 Ge1 C3 99.0(6) . .
Ge2 Nd4 Ge3 O5 179.0(4) . .
Ge2 Nd4 Ge3 O6 -23.6(4) . .
Ge2 Nd4 Ge3 O11 76.3(4) . .
Ge2 Nd4 Ge3 C9 -101.6(7) . .
Ge2 Nd4 Ge4 O4 159.1(4) . .
Ge2 Nd4 Ge4 O5 -44.2(5) . .
Ge2 Nd4 Ge4 O10 57.4(3) . .
Ge2 Nd4 Ge4 C12 -123.6(6) . .
Ge2 Nd4 Ge5 O3 99.0(4) . .
Ge2 Nd4 Ge5 O4 -101.4(5) . .
Ge2 Nd4 Ge5 O9 -0.8(3) . .
Ge2 Nd4 Ge5 C15 -179.8(6) . .
Ge2 Nd4 O1 Ge1 -143.6(7) . .
Ge2 Nd4 O2 Ge1 2.7(3) . .
Ge2 Nd4 O2 Ge6 -140.7(4) . .
Ge2 Nd4 O3 Ge5 -112.7(4) . .
Ge2 Nd4 O3 Ge6 30.7(6) . .
Ge2 Nd4 O4 Ge4 -28.7(6) . .
Ge2 Nd4 O4 Ge5 110.8(4) . .
Ge2 Nd4 O5 Ge3 -0.9(4) . .
Ge2 Nd4 O5 Ge4 138.1(4) . .
Ge2 Nd4 O6 Ge3 138.4(7) . .
Ge2 C6 C5' C4' -55(4) . .
Ge3 C9 C8' C7' -33(4) . .
Ge4 Nd4 Ge1 O1 97.6(5) . .
Ge4 Nd4 Ge1 O2 -99.9(4) . .
Ge4 Nd4 Ge1 O7 -1.9(3) . .
Ge4 Nd4 Ge1 C3 175.8(6) . .
Ge4 Nd4 Ge2 O1 -157.8(4) . .
Ge4 Nd4 Ge2 O6 44.7(4) . .
Ge4 Nd4 Ge2 O12 -57.2(3) . .
Ge4 Nd4 Ge2 C6 123.9(6) . .
Ge4 Nd4 Ge3 O5 23.4(4) . .
Ge4 Nd4 Ge3 O6 -179.2(4) . .
Ge4 Nd4 Ge3 O11 -79.3(4) . .
Ge4 Nd4 Ge3 C9 102.8(7) . .
Ge4 Nd4 Ge5 O3 177.4(4) . .
Ge4 Nd4 Ge5 O4 -23.1(5) . .
Ge4 Nd4 Ge5 O9 77.5(3) . .
Ge4 Nd4 Ge5 C15 -101.4(6) . .
Ge4 Nd4 O1 Ge1 -113.5(3) . .
Ge4 Nd4 O1 Ge2 30.1(6) . .
Ge4 Nd4 O2 Ge1 112.6(4) . .
Ge4 Nd4 O2 Ge6 -30.8(5) . .
Ge4 Nd4 O3 Ge5 -2.2(4) . .
Ge4 Nd4 O3 Ge6 141.2(4) . .
Ge4 Nd4 O4 Ge5 139.5(7) . .
Ge4 Nd4 O5 Ge3 -139.0(7) . .
Ge4 Nd4 O6 Ge2 -137.7(4) . .
Ge4 Nd4 O6 Ge3 0.7(3) . .
Ge4 C12 C11' C10' -39(4) . .
Ge5 Nd4 Ge1 O1 156.4(4) . .
Ge5 Nd4 Ge1 O2 -41.1(4) . .
Ge5 Nd4 Ge1 O7 56.9(3) . .
Ge5 Nd4 Ge1 C3 -125.4(6) . .
Ge5 Nd4 Ge2 O1 -99.6(4) . .
Ge5 Nd4 Ge2 O6 102.9(4) . .
Ge5 Nd4 Ge2 O12 1.1(3) . .
Ge5 Nd4 Ge2 C6 -177.8(6) . .
Ge5 Nd4 Ge3 O5 43.3(4) . .
Ge5 Nd4 Ge3 O6 -159.2(4) . .
Ge5 Nd4 Ge3 O11 -59.4(4) . .
Ge5 Nd4 Ge3 C9 122.8(7) . .
Ge5 Nd4 Ge4 O4 23.1(4) . .
Ge5 Nd4 Ge4 O5 179.8(5) . .
Ge5 Nd4 Ge4 O10 -78.6(3) . .
Ge5 Nd4 Ge4 C12 100.4(6) . .
Ge5 Nd4 O1 Ge1 -31.9(6) . .
Ge5 Nd4 O1 Ge2 111.7(4) . .
Ge5 Nd4 O2 Ge1 141.1(4) . .
Ge5 Nd4 O2 Ge6 -2.3(3) . .
Ge5 Nd4 O3 Ge6 143.4(7) . .
Ge5 Nd4 O4 Ge4 -139.5(7) . .
Ge5 Nd4 O5 Ge3 -139.1(4) . .
Ge5 Nd4 O5 Ge4 -0.1(4) . .
Ge5 Nd4 O6 Ge2 -109.6(4) . .
Ge5 Nd4 O6 Ge3 28.8(6) . .
Ge5 C15 C14' C13' -44(4) . .
Ge6 C18 C17' C16' 44(3) . .
O1 Nd4 Ge1 O2 162.4(6) . .
O1 Nd4 Ge1 O7 -99.6(5) . .
O1 Nd4 Ge1 C3 78.1(7) . .
O1 Nd4 Ge2 O6 -157.5(6) . .
O1 Nd4 Ge2 O12 100.7(5) . .
O1 Nd4 Ge2 C6 -78.2(7) . .
O1 Nd4 Ge3 O5 178.3(5) . .
O1 Nd4 Ge3 O6 -24.2(5) . .
O1 Nd4 Ge3 O11 75.6(4) . .
O1 Nd4 Ge3 C9 -102.2(7) . .
O1 Nd4 Ge4 O4 144.0(5) . .
O1 Nd4 Ge4 O5 -59.2(5) . .
O1 Nd4 Ge4 O10 42.4(4) . .
O1 Nd4 Ge4 C12 -138.6(7) . .
O1 Nd4 Ge5 O3 56.4(5) . .
O1 Nd4 Ge5 O4 -144.1(5) . .
O1 Nd4 Ge5 O9 -43.4(4) . .
O1 Nd4 Ge5 C15 137.6(7) . .
O1 Nd4 O2 Ge1 -10.0(4) . .
O1 Nd4 O2 Ge6 -153.4(5) . .
O1 Nd4 O3 Ge5 -139.3(4) . .
O1 Nd4 O3 Ge6 4.1(6) . .
O1 Nd4 O4 Ge4 -69.8(8) . .
O1 Nd4 O4 Ge5 69.7(8) . .
O1 Nd4 O5 Ge3 -1.8(5) . .
O1 Nd4 O5 Ge4 137.1(4) . .
O1 Nd4 O6 Ge2 12.9(4) . .
O1 Nd4 O6 Ge3 151.2(5) . .
O1 Ge1 O2 Nd4 11.5(4) . .
O1 Ge1 O2 Ge6 132.6(8) . .
O1 Ge1 O7 Nd2 -137.7(6) . 3_666
O1 Ge1 O7 Nd3 49.9(7) . .
O1 Ge1 C3 C2 -155.1(15) . .
O1 Ge1 C3 C2' -69.6(19) . .
O1 Ge2 O6 Nd4 -15.1(4) . .
O1 Ge2 O6 Ge3 -137.3(7) . .
O1 Ge2 O12 Nd1 148.0(6) . .
O1 Ge2 O12 Nd3 -56.6(7) . .
O1 Ge2 C6 C5 45.0(19) . .
O1 Ge2 C6 C5' -128.6(15) . .
O2 Nd4 Ge1 O1 -162.4(6) . .
O2 Nd4 Ge1 O7 98.0(5) . .
O2 Nd4 Ge1 C3 -84.3(7) . .
O2 Nd4 Ge2 O1 -22.1(5) . .
O2 Nd4 Ge2 O6 -179.6(5) . .
O2 Nd4 Ge2 O12 78.5(4) . .
O2 Nd4 Ge2 C6 -100.4(6) . .
O2 Nd4 Ge3 O5 144.7(5) . .
O2 Nd4 Ge3 O6 -57.9(5) . .
O2 Nd4 Ge3 O11 42.0(5) . .
O2 Nd4 Ge3 C9 -135.8(8) . .
O2 Nd4 Ge4 O4 58.2(5) . .
O2 Nd4 Ge4 O5 -145.1(5) . .
O2 Nd4 Ge4 O10 -43.5(4) . .
O2 Nd4 Ge4 C12 135.5(7) . .
O2 Nd4 Ge5 O3 21.5(5) . .
O2 Nd4 Ge5 O4 -178.9(5) . .
O2 Nd4 Ge5 O9 -78.3(4) . .
O2 Nd4 Ge5 C15 102.7(6) . .
O2 Nd4 O1 Ge1 10.2(4) . .
O2 Nd4 O1 Ge2 153.8(6) . .
O2 Nd4 O3 Ge5 -154.2(6) . .
O2 Nd4 O3 Ge6 -10.8(4) . .
O2 Nd4 O4 Ge4 -138.3(4) . .
O2 Nd4 O4 Ge5 1.2(5) . .
O2 Nd4 O5 Ge3 -69.7(9) . .
O2 Nd4 O5 Ge4 69.3(9) . .
O2 Nd4 O6 Ge2 0.4(5) . .
O2 Nd4 O6 Ge3 138.8(4) . .
O2 Ge1 O1 Nd4 -13.2(5) . .
O2 Ge1 O1 Ge2 -146.8(7) . .
O2 Ge1 O7 Nd2 -41.3(7) . 3_666
O2 Ge1 O7 Nd3 146.3(5) . .
O2 Ge1 C3 C2 108.2(15) . .
O2 Ge1 C3 C2' -166.3(17) . .
O2 Ge6 O3 Nd4 13.9(4) . .
O2 Ge6 O3 Ge5 145.0(7) . .
O2 Ge6 O8 Nd1 -145.6(5) . 3_666
O2 Ge6 O8 Nd2 40.6(6) . 3_666
O2 Ge6 C18 C17 149.2(16) . .
O2 Ge6 C18 C17' -103.5(17) . .
O3 Nd4 Ge1 O1 175.7(5) . .
O3 Nd4 Ge1 O2 -21.8(5) . .
O3 Nd4 Ge1 O7 76.1(4) . .
O3 Nd4 Ge1 C3 -106.1(6) . .
O3 Nd4 Ge2 O1 -56.1(5) . .
O3 Nd4 Ge2 O6 146.4(5) . .
O3 Nd4 Ge2 O12 44.6(4) . .
O3 Nd4 Ge2 C6 -134.3(7) . .
O3 Nd4 Ge3 O5 59.2(5) . .
O3 Nd4 Ge3 O6 -143.4(5) . .
O3 Nd4 Ge3 O11 -43.5(5) . .
O3 Nd4 Ge3 C9 138.6(8) . .
O3 Nd4 Ge4 O4 24.4(5) . .
O3 Nd4 Ge4 O5 -178.8(5) . .
O3 Nd4 Ge4 O10 -77.3(4) . .
O3 Nd4 Ge4 C12 101.8(6) . .
O3 Nd4 Ge5 O4 159.6(6) . .
O3 Nd4 Ge5 O9 -99.8(5) . .
O3 Nd4 Ge5 C15 81.2(7) . .
O3 Nd4 O1 Ge1 -4.6(5) . .
O3 Nd4 O1 Ge2 139.0(4) . .
O3 Nd4 O2 Ge1 153.8(5) . .
O3 Nd4 O2 Ge6 10.4(3) . .
O3 Nd4 O4 Ge4 -151.3(6) . .
O3 Nd4 O4 Ge5 -11.8(4) . .
O3 Nd4 O5 Ge3 -137.7(4) . .
O3 Nd4 O5 Ge4 1.3(6) . .
O3 Nd4 O6 Ge2 -65.8(9) . .
O3 Nd4 O6 Ge3 72.6(9) . .
O3 Ge5 O4 Nd4 14.2(4) . .
O3 Ge5 O4 Ge4 140.4(8) . .
O3 Ge5 O9 Nd1 54.0(7) . 3_666
O3 Ge5 O9 Nd3 -145.9(5) . 3_666
O3 Ge5 C15 C14 137.0(16) . .
O3 Ge5 C15 C14' -45(2) . .
O3 Ge6 O2 Nd4 -12.5(4) . .
O3 Ge6 O2 Ge1 -133.3(8) . .
O3 Ge6 O8 Nd1 -47.9(6) . 3_666
O3 Ge6 O8 Nd2 138.2(5) . 3_666
O3 Ge6 C18 C17 51.0(17) . .
O3 Ge6 C18 C17' 158.3(16) . .
O4 Nd4 Ge1 O1 142.1(6) . .
O4 Nd4 Ge1 O2 -55.4(5) . .
O4 Nd4 Ge1 O7 42.5(5) . .
O4 Nd4 Ge1 C3 -139.7(7) . .
O4 Nd4 Ge2 O1 -143.3(5) . .
O4 Nd4 Ge2 O6 59.3(5) . .
O4 Nd4 Ge2 O12 -42.6(4) . .
O4 Nd4 Ge2 C6 138.5(7) . .
O4 Nd4 Ge3 O5 23.4(5) . .
O4 Nd4 Ge3 O6 -179.2(5) . .
O4 Nd4 Ge3 O11 -79.3(4) . .
O4 Nd4 Ge3 C9 102.8(7) . .
O4 Nd4 Ge4 O5 156.8(6) . .
O4 Nd4 Ge4 O10 -101.7(5) . .
O4 Nd4 Ge4 C12 77.3(7) . .
O4 Nd4 Ge5 O3 -159.6(6) . .
O4 Nd4 Ge5 O9 100.6(6) . .
O4 Nd4 Ge5 C15 -78.4(7) . .
O4 Nd4 O1 Ge1 -72.7(8) . .
O4 Nd4 O1 Ge2 70.9(8) . .
O4 Nd4 O2 Ge1 140.5(4) . .
O4 Nd4 O2 Ge6 -2.9(5) . .
O4 Nd4 O3 Ge5 11.7(4) . .
O4 Nd4 O3 Ge6 155.1(6) . .
O4 Nd4 O5 Ge3 -152.4(6) . .
O4 Nd4 O5 Ge4 -13.4(4) . .
O4 Nd4 O6 Ge2 -137.5(4) . .
O4 Nd4 O6 Ge3 0.9(5) . .
O4 Ge4 O5 Nd4 16.0(4) . .
O4 Ge4 O5 Ge3 141.2(7) . .
O4 Ge4 O10 Nd2 -149.8(6) . .
O4 Ge4 O10 Nd3 56.8(7) . 3_666
O4 Ge4 C12 C11 139.0(16) . .
O4 Ge4 C12 C11' -42.8(18) . .
O4 Ge5 O3 Nd4 -14.2(4) . .
O4 Ge5 O3 Ge6 -146.6(7) . .
O4 Ge5 O9 Nd1 147.9(6) . 3_666
O4 Ge5 O9 Nd3 -51.9(8) . 3_666
O4 Ge5 C15 C14 41.9(17) . .
O4 Ge5 C15 C14' -139.8(18) . .
O5 Nd4 Ge1 O1 53.6(6) . .
O5 Nd4 Ge1 O2 -144.0(5) . .
O5 Nd4 Ge1 O7 -46.0(5) . .
O5 Nd4 Ge1 C3 131.7(7) . .
O5 Nd4 Ge2 O1 -178.2(5) . .
O5 Nd4 Ge2 O6 24.3(5) . .
O5 Nd4 Ge2 O12 -77.5(4) . .
O5 Nd4 Ge2 C6 103.6(6) . .
O5 Nd4 Ge3 O6 157.4(6) . .
O5 Nd4 Ge3 O11 -102.7(6) . .
O5 Nd4 Ge3 C9 79.5(8) . .
O5 Nd4 Ge4 O4 -156.8(6) . .
O5 Nd4 Ge4 O10 101.6(6) . .
O5 Nd4 Ge4 C12 -79.4(8) . .
O5 Nd4 Ge5 O3 177.4(5) . .
O5 Nd4 Ge5 O4 -23.0(5) . .
O5 Nd4 Ge5 O9 77.6(4) . .
O5 Nd4 Ge5 C15 -101.4(6) . .
O5 Nd4 O1 Ge1 -141.6(4) . .
O5 Nd4 O1 Ge2 2.0(5) . .
O5 Nd4 O2 Ge1 71.6(9) . .
O5 Nd4 O2 Ge6 -71.8(9) . .
O5 Nd4 O3 Ge5 -2.8(5) . .
O5 Nd4 O3 Ge6 140.6(4) . .
O5 Nd4 O4 Ge4 13.3(4) . .
O5 Nd4 O4 Ge5 152.8(6) . .
O5 Nd4 O6 Ge2 -151.2(6) . .
O5 Nd4 O6 Ge3 -12.8(3) . .
O5 Ge3 O6 Nd4 15.7(4) . .
O5 Ge3 O6 Ge2 137.6(7) . .
O5 Ge3 O11 Nd1 -147.6(5) . .
O5 Ge3 O11 Nd2 53.1(6) . .
O5 Ge3 C9 C8 138.2(16) . .
O5 Ge3 C9 C8' -45.3(17) . .
O5 Ge4 O4 Nd4 -16.4(4) . .
O5 Ge4 O4 Ge5 -142.5(8) . .
O5 Ge4 O10 Nd2 -56.0(7) . .
O5 Ge4 O10 Nd3 150.5(5) . 3_666
O5 Ge4 C12 C11 42.9(17) . .
O5 Ge4 C12 C11' -138.8(17) . .
O6 Nd4 Ge1 O1 19.8(5) . .
O6 Nd4 Ge1 O2 -177.7(5) . .
O6 Nd4 Ge1 O7 -79.8(4) . .
O6 Nd4 Ge1 C3 98.0(6) . .
O6 Nd4 Ge2 O1 157.5(6) . .
O6 Nd4 Ge2 O12 -101.8(5) . .
O6 Nd4 Ge2 C6 79.3(7) . .
O6 Nd4 Ge3 O5 -157.4(6) . .
O6 Nd4 Ge3 O11 99.9(6) . .
O6 Nd4 Ge3 C9 -78.0(8) . .
O6 Nd4 Ge4 O4 179.6(5) . .
O6 Nd4 Ge4 O5 -23.6(5) . .
O6 Nd4 Ge4 O10 78.0(4) . .
O6 Nd4 Ge4 C12 -103.0(6) . .
O6 Nd4 Ge5 O3 142.9(5) . .
O6 Nd4 Ge5 O4 -57.5(6) . .
O6 Nd4 Ge5 O9 43.1(5) . .
O6 Nd4 Ge5 C15 -135.9(7) . .
O6 Nd4 O1 Ge1 -156.6(6) . .
O6 Nd4 O1 Ge2 -13.0(4) . .
O6 Nd4 O2 Ge1 2.5(5) . .
O6 Nd4 O2 Ge6 -140.9(4) . .
O6 Nd4 O3 Ge5 -73.9(9) . .
O6 Nd4 O3 Ge6 69.5(9) . .
O6 Nd4 O4 Ge4 -0.4(5) . .
O6 Nd4 O4 Ge5 139.1(4) . .
O6 Nd4 O5 Ge3 13.1(4) . .
O6 Nd4 O5 Ge4 152.1(6) . .
O6 Ge2 O1 Nd4 16.2(5) . .
O6 Ge2 O1 Ge1 150.5(8) . .
O6 Ge2 O12 Nd1 53.7(7) . .
O6 Ge2 O12 Nd3 -150.9(5) . .
O6 Ge2 C6 C5 141.9(17) . .
O6 Ge2 C6 C5' -31.8(16) . .
O6 Ge3 O5 Nd4 -15.9(4) . .
O6 Ge3 O5 Ge4 -140.8(7) . .
O6 Ge3 O11 Nd1 -52.1(6) . .
O6 Ge3 O11 Nd2 148.6(5) . .
O6 Ge3 C9 C8 41.9(18) . .
O6 Ge3 C9 C8' -141.6(16) . .
O7 Nd2 O10 Nd3 -11.3(4) 3_666 3_666
O7 Nd2 O10 Ge4 -167.4(7) 3_666 .
O7 Nd2 O11 Nd1 81.6(4) 3_666 .
O7 Nd2 O11 Ge3 -116.3(5) 3_666 .
O7 Nd2 O19 C10 -73(2) 3_666 .
O7 Nd2 O19 C7' -138(3) 3_666 .
O7 Nd2 O3W' O14 -39(5) 3_666 1_655
O7 Nd3 O12 Nd1 -144.8(4) . .
O7 Nd3 O12 Ge2 57.3(6) . .
O7 Nd3 O23 C4 172(2) . .
O7 Nd3 O23 C1' 87(3) . .
O7 Ge1 O1 Nd4 96.4(5) . .
O7 Ge1 O1 Ge2 -37.2(9) . .
O7 Ge1 O2 Nd4 -100.2(4) . .
O7 Ge1 O2 Ge6 20.8(9) . .
O7 Ge1 C3 C2 -21.3(17) . .
O7 Ge1 C3 C2' 64.2(19) . .
O8 Nd1 Nd2 O7 48.0(4) 3_666 3_666
O8 Nd1 Nd2 O10 121.1(4) 3_666 .
O8 Nd1 Nd2 O11 164.3(5) 3_666 .
O8 Nd1 Nd2 O13 -25.0(6) 3_666 3_666
O8 Nd1 Nd2 O14 -91.5(6) 3_666 1_655
O8 Nd1 Nd2 O19 -167.5(4) 3_666 .
O8 Nd1 Nd2 O13' -36.0(5) 3_666 3_666
O8 Nd1 Nd2 O14' -122.1(11) 3_666 1_655
O8 Nd1 Nd2 O3W -85.9(14) 3_666 .
O8 Nd1 Nd2 O3W' -105.2(6) 3_666 .
O8 Nd1 Nd3 Nd2 -37.8(2) 3_666 3_666
O8 Nd1 Nd3 O7 -75.2(4) 3_666 .
O8 Nd1 Nd3 O9 41.5(5) 3_666 3_666
O8 Nd1 Nd3 O10 -2.0(3) 3_666 3_666
O8 Nd1 Nd3 O12 -113.6(5) 3_666 .
O8 Nd1 Nd3 O17 72.7(4) 3_666 3_666
O8 Nd1 Nd3 O23 -147.7(4) 3_666 .
O8 Nd1 Nd3 O4W 142.4(5) 3_666 .
O8 Nd1 Nd3 O5W 135.9(13) 3_666 .
O8 Nd1 O11 Nd2 -9.5(3) 3_666 .
O8 Nd1 O11 Ge3 -171.0(6) 3_666 .
O8 Nd1 O12 Nd3 82.9(5) 3_666 .
O8 Nd1 O12 Ge2 -119.5(6) 3_666 .
O8 Nd1 O21 C7 -55(4) 3_666 .
O8 Nd1 O21 C4' -161(3) 3_666 .
O8 Nd2 O10 Nd3 -83.5(5) 3_666 3_666
O8 Nd2 O10 Ge4 120.4(6) 3_666 .
O8 Nd2 O11 Nd1 9.5(3) 3_666 .
O8 Nd2 O11 Ge3 171.6(6) 3_666 .
O8 Nd2 O19 C10 146(2) 3_666 .
O8 Nd2 O19 C7' 80(3) 3_666 .
O8 Nd2 O3W' O14 52(4) 3_666 1_655
O8 Ge6 O2 Nd4 99.9(4) . .
O8 Ge6 O2 Ge1 -21.0(9) . .
O8 Ge6 O3 Nd4 -97.6(5) . .
O8 Ge6 O3 Ge5 33.5(8) . .
O8 Ge6 C18 C17 -80.5(17) . .
O8 Ge6 C18 C17' 26.7(19) . .
O9 Nd1 Nd2 O7 -1.8(3) 3_666 3_666
O9 Nd1 Nd2 O8 -49.8(4) 3_666 3_666
O9 Nd1 Nd2 O10 71.3(3) 3_666 .
O9 Nd1 Nd2 O11 114.6(4) 3_666 .
O9 Nd1 Nd2 O13 -74.8(5) 3_666 3_666
O9 Nd1 Nd2 O14 -141.3(5) 3_666 1_655
O9 Nd1 Nd2 O19 142.7(3) 3_666 .
O9 Nd1 Nd2 O13' -85.7(5) 3_666 3_666
O9 Nd1 Nd2 O14' -171.9(10) 3_666 1_655
O9 Nd1 Nd2 O3W -135.7(14) 3_666 .
O9 Nd1 Nd2 O3W' -155.0(5) 3_666 .
O9 Nd1 Nd3 Nd2 -79.3(4) 3_666 3_666
O9 Nd1 Nd3 O7 -116.7(5) 3_666 .
O9 Nd1 Nd3 O10 -43.5(5) 3_666 3_666
O9 Nd1 Nd3 O12 -155.1(6) 3_666 .
O9 Nd1 Nd3 O17 31.2(5) 3_666 3_666
O9 Nd1 Nd3 O23 170.8(5) 3_666 .
O9 Nd1 Nd3 O4W 100.8(6) 3_666 .
O9 Nd1 Nd3 O5W 94.4(14) 3_666 .
O9 Nd1 O11 Nd2 -80.2(4) 3_666 .
O9 Nd1 O11 Ge3 118.2(5) 3_666 .
O9 Nd1 O12 Nd3 15.0(4) 3_666 .
O9 Nd1 O12 Ge2 172.6(7) 3_666 .
O9 Nd1 O21 C7 160(3) 3_666 .
O9 Nd1 O21 C4' 55(3) 3_666 .
O9 Nd3 O7 Nd2 74.4(5) 3_666 3_666
O9 Nd3 O7 Ge1 -112.1(6) 3_666 .
O9 Nd3 O12 Nd1 -15.1(4) 3_666 .
O9 Nd3 O12 Ge2 -173.1(7) 3_666 .
O9 Nd3 O23 C4 -70(2) 3_666 .
O9 Nd3 O23 C1' -155(3) 3_666 .
O9 Ge5 O3 Nd4 95.8(5) . .
O9 Ge5 O3 Ge6 -36.7(8) . .
O9 Ge5 O4 Nd4 -95.2(5) . .
O9 Ge5 O4 Ge4 31.1(9) . .
O9 Ge5 C15 C14 -90.1(17) . .
O9 Ge5 C15 C14' 88.2(19) . .
O10 Nd2 O11 Nd1 138.4(4) . .
O10 Nd2 O11 Ge3 -59.5(5) . .
O10 Nd2 O19 C10 -100(2) . .
O10 Nd2 O19 C7' -165(3) . .
O10 Nd2 O3W' O14 -166(4) . 1_655
O10 Nd3 O7 Nd2 11.3(4) 3_666 3_666
O10 Nd3 O7 Ge1 -175.2(7) 3_666 .
O10 Nd3 O12 Nd1 -82.5(4) 3_666 .
O10 Nd3 O12 Ge2 119.6(5) 3_666 .
O10 Nd3 O23 C4 154(2) 3_666 .
O10 Nd3 O23 C1' 69(3) 3_666 .
O10 Ge4 O4 Nd4 92.6(5) . .
O10 Ge4 O4 Ge5 -33.5(9) . .
O10 Ge4 O5 Nd4 -93.1(4) . .
O10 Ge4 O5 Ge3 32.1(8) . .
O10 Ge4 C12 C11 -89.2(16) . .
O10 Ge4 C12 C11' 89.1(18) . .
O11 Nd1 Nd2 O7 -116.3(4) . 3_666
O11 Nd1 Nd2 O8 -164.3(5) . 3_666
O11 Nd1 Nd2 O10 -43.3(4) . .
O11 Nd1 Nd2 O13 170.7(6) . 3_666
O11 Nd1 Nd2 O14 104.2(6) . 1_655
O11 Nd1 Nd2 O19 28.2(4) . .
O11 Nd1 Nd2 O13' 159.7(5) . 3_666
O11 Nd1 Nd2 O14' 73.6(11) . 1_655
O11 Nd1 Nd2 O3W 109.8(14) . .
O11 Nd1 Nd2 O3W' 90.4(6) . .
O11 Nd1 Nd3 Nd2 35.9(2) . 3_666
O11 Nd1 Nd3 O7 -1.5(4) . .
O11 Nd1 Nd3 O9 115.2(5) . 3_666
O11 Nd1 Nd3 O10 71.7(3) . 3_666
O11 Nd1 Nd3 O12 -39.9(5) . .
O11 Nd1 Nd3 O17 146.4(4) . 3_666
O11 Nd1 Nd3 O23 -74.0(4) . .
O11 Nd1 Nd3 O4W -143.9(5) . .
O11 Nd1 Nd3 O5W -150.4(13) . .
O11 Nd1 O12 Nd3 141.6(4) . .
O11 Nd1 O12 Ge2 -60.8(6) . .
O11 Nd1 O21 C7 -87(4) . .
O11 Nd1 O21 C4' 168(3) . .
O11 Nd2 O10 Nd3 -142.1(4) . 3_666
O11 Nd2 O10 Ge4 61.7(6) . .
O11 Nd2 O19 C10 172(2) . .
O11 Nd2 O19 C7' 107(3) . .
O11 Nd2 O3W' O14 121(4) . 1_655
O11 Ge3 O5 Nd4 93.5(5) . .
O11 Ge3 O5 Ge4 -31.3(8) . .
O11 Ge3 O6 Nd4 -95.8(5) . .
O11 Ge3 O6 Ge2 26.2(8) . .
O11 Ge3 C9 C8 -87.5(17) . .
O11 Ge3 C9 C8' 89.0(17) . .
O12 Nd1 Nd2 O7 -72.2(3) . 3_666
O12 Nd1 Nd2 O8 -120.2(4) . 3_666
O12 Nd1 Nd2 O10 0.8(3) . .
O12 Nd1 Nd2 O11 44.1(4) . .
O12 Nd1 Nd2 O13 -145.2(5) . 3_666
O12 Nd1 Nd2 O14 148.3(5) . 1_655
O12 Nd1 Nd2 O19 72.3(3) . .
O12 Nd1 Nd2 O13' -156.2(5) . 3_666
O12 Nd1 Nd2 O14' 117.7(10) . 1_655
O12 Nd1 Nd2 O3W 153.9(14) . .
O12 Nd1 Nd2 O3W' 134.5(5) . .
O12 Nd1 Nd3 Nd2 75.8(4) . 3_666
O12 Nd1 Nd3 O7 38.4(5) . .
O12 Nd1 Nd3 O9 155.1(6) . 3_666
O12 Nd1 Nd3 O10 111.6(5) . 3_666
O12 Nd1 Nd3 O17 -173.7(5) . 3_666
O12 Nd1 Nd3 O23 -34.1(5) . .
O12 Nd1 Nd3 O4W -104.0(6) . .
O12 Nd1 Nd3 O5W -110.5(14) . .
O12 Nd1 O11 Nd2 -137.4(4) . .
O12 Nd1 O11 Ge3 61.1(5) . .
O12 Nd1 O21 C7 -171(4) . .
O12 Nd1 O21 C4' 83(3) . .
O12 Nd3 O7 Nd2 132.9(4) . 3_666
O12 Nd3 O7 Ge1 -53.6(6) . .
O12 Nd3 O23 C4 -97(2) . .
O12 Nd3 O23 C1' 178(3) . .
O12 Ge2 O1 Nd4 -94.0(5) . .
O12 Ge2 O1 Ge1 40.3(9) . .
O12 Ge2 O6 Nd4 94.6(4) . .
O12 Ge2 O6 Ge3 -27.6(8) . .
O12 Ge2 C6 C5 -87.2(18) . .
O12 Ge2 C6 C5' 99.1(15) . .
O13 Nd2 O10 Nd3 25.0(7) 3_666 3_666
O13 Nd2 O10 Ge4 -131.2(7) 3_666 .
O13 Nd2 O11 Nd1 -17.9(11) 3_666 .
O13 Nd2 O11 Ge3 144.2(9) 3_666 .
O13 Nd2 O19 C10 18(2) 3_666 .
O13 Nd2 O19 C7' -47(3) 3_666 .
O13 Nd2 O3W' O14 -34(4) 3_666 1_655
O13 O13' C16' O14' 4(5) . .
O13 O13' C16' C17' 146(3) . .
O13 C1 C2 C3 24(4) . .
O14 Nd2 O10 Nd3 136.8(11) 1_655 3_666
O14 Nd2 O10 Ge4 -19.3(14) 1_655 .
O14 Nd2 O11 Nd1 -74.7(6) 1_655 .
O14 Nd2 O11 Ge3 87.4(7) 1_655 .
O14 Nd2 O19 C10 74(2) 1_655 .
O14 Nd2 O19 C7' 9(3) 1_655 .
O14 C1 C2 C3 -160(3) . .
O15 Nd1 Nd2 O7 71.8(3) 3_666 3_666
O15 Nd1 Nd2 O8 23.8(4) 3_666 3_666
O15 Nd1 Nd2 O10 144.9(3) 3_666 .
O15 Nd1 Nd2 O11 -171.9(4) 3_666 .
O15 Nd1 Nd2 O13 -1.2(5) 3_666 3_666
O15 Nd1 Nd2 O14 -67.7(6) 3_666 1_655
O15 Nd1 Nd2 O19 -143.7(3) 3_666 .
O15 Nd1 Nd2 O13' -12.2(5) 3_666 3_666
O15 Nd1 Nd2 O14' -98.3(10) 3_666 1_655
O15 Nd1 Nd2 O3W -62.1(14) 3_666 .
O15 Nd1 Nd2 O3W' -81.4(5) 3_666 .
O15 Nd1 Nd3 Nd2 -112.5(3) 3_666 3_666
O15 Nd1 Nd3 O7 -149.8(4) 3_666 .
O15 Nd1 Nd3 O9 -33.2(5) 3_666 3_666
O15 Nd1 Nd3 O10 -76.6(4) 3_666 3_666
O15 Nd1 Nd3 O12 171.7(5) 3_666 .
O15 Nd1 Nd3 O17 -1.9(4) 3_666 3_666
O15 Nd1 Nd3 O23 137.6(4) 3_666 .
O15 Nd1 Nd3 O4W 67.7(5) 3_666 .
O15 Nd1 Nd3 O5W 61.2(13) 3_666 .
O15 Nd1 O11 Nd2 12.0(6) 3_666 .
O15 Nd1 O11 Ge3 -149.5(5) 3_666 .
O15 Nd1 O12 Nd3 -11.2(7) 3_666 .
O15 Nd1 O12 Ge2 146.4(6) 3_666 .
O15 Nd1 O21 C7 55(4) 3_666 .
O15 Nd1 O21 C4' -51(3) 3_666 .
O15 C16 C17 C18 -51(5) . .
O15 C13' C14' C15 33(5) . .
O16 C16 C17 C18 168(3) . .
O16 C13' C14' C15 -152(4) . .
O17 Nd3 O7 Nd2 -19.9(7) 3_666 3_666
O17 Nd3 O7 Ge1 153.5(5) 3_666 .
O17 Nd3 O12 Nd1 8.7(7) 3_666 .
O17 Nd3 O12 Ge2 -149.3(5) 3_666 .
O17 Nd3 O23 C4 37(2) 3_666 .
O17 Nd3 O23 C1' -47(3) 3_666 .
O17 C13 C14 C15 -40(5) . .
O17 C10' C11' C12 30(5) . .
O18 C13 C14 C15 131(3) . .
O18 C10' C11' C12 -153(3) . .
O19 Nd2 O10 Nd3 148.0(5) . 3_666
O19 Nd2 O10 Ge4 -8.2(6) . .
O19 Nd2 O11 Nd1 -149.8(4) . .
O19 Nd2 O11 Ge3 12.3(5) . .
O19 Nd2 O3W' O14 -171(4) . 1_655
O19 C10 C11 C12 -30(5) . .
O19 C7' C8' C9 20(5) . .
O20 C10 C11 C12 149(3) . .
O20 C7' C8' C9 -146(3) . .
O21 Nd1 Nd2 O7 -148.1(3) . 3_666
O21 Nd1 Nd2 O8 163.9(4) . 3_666
O21 Nd1 Nd2 O10 -75.0(3) . .
O21 Nd1 Nd2 O11 -31.8(4) . .
O21 Nd1 Nd2 O13 138.9(5) . 3_666
O21 Nd1 Nd2 O14 72.4(6) . 1_655
O21 Nd1 Nd2 O19 -3.6(3) . .
O21 Nd1 Nd2 O13' 127.9(5) . 3_666
O21 Nd1 Nd2 O14' 41.8(10) . 1_655
O21 Nd1 Nd2 O3W 78.0(14) . .
O21 Nd1 Nd2 O3W' 58.7(5) . .
O21 Nd1 Nd3 Nd2 111.0(3) . 3_666
O21 Nd1 Nd3 O7 73.6(4) . .
O21 Nd1 Nd3 O9 -169.7(5) . 3_666
O21 Nd1 Nd3 O10 146.8(4) . 3_666
O21 Nd1 Nd3 O12 35.2(5) . .
O21 Nd1 Nd3 O17 -138.5(4) . 3_666
O21 Nd1 Nd3 O23 1.1(4) . .
O21 Nd1 Nd3 O4W -68.9(5) . .
O21 Nd1 Nd3 O5W -75.3(13) . .
O21 Nd1 O11 Nd2 147.4(4) . .
O21 Nd1 O11 Ge3 -14.1(5) . .
O21 Nd1 O12 Nd3 -143.8(5) . .
O21 Nd1 O12 Ge2 13.8(6) . .
O21 C7 C8 C9 -19(5) . .
O21 C4' C5' C6 36(5) . .
O22 C7 C8 C9 155(3) . .
O22 C4' C5' C6 -139(3) . .
O23 Nd3 O7 Nd2 -155.0(5) . 3_666
O23 Nd3 O7 Ge1 18.4(6) . .
O23 Nd3 O12 Nd1 144.3(5) . .
O23 Nd3 O12 Ge2 -13.6(5) . .
O23 C4 C5 C6 -42(4) . .
O23 C1' C2' C3 -14(5) . .
O24 C4 C5 C6 161(3) . .
O24 C1' C2' C3 -173(3) . .
O13' Nd2 O10 Nd3 12.3(11) 3_666 3_666
O13' Nd2 O10 Ge4 -143.8(9) 3_666 .
O13' Nd2 O11 Nd1 -25.5(7) 3_666 .
O13' Nd2 O11 Ge3 136.6(6) 3_666 .
O13' Nd2 O19 C10 52(2) 3_666 .
O13' Nd2 O19 C7' -13(3) 3_666 .
O13' Nd2 O3W' O14 -11(4) 3_666 1_655
O13' O13 C1 O14 58(5) . .
O13' O13 C1 C2 -125(3) . .
O13' C16' C17' C18 -18(4) . .
O14' Nd2 O10 Nd3 85.4(6) 1_655 3_666
O14' Nd2 O10 Ge4 -70.7(8) 1_655 .
O14' Nd2 O11 Nd1 -144.5(6) 1_655 .
O14' Nd2 O11 Ge3 17.6(9) 1_655 .
O14' Nd2 O19 C10 -3(2) 1_655 .
O14' Nd2 O19 C7' -68(3) 1_655 .
O14' Nd2 O3W' O14 -102(4) 1_655 1_655
O14' C16' C17' C18 130(3) . .
O1W Nd1 Nd2 O7 143.7(4) . 3_666
O1W Nd1 Nd2 O8 95.7(5) . 3_666
O1W Nd1 Nd2 O10 -143.2(4) . .
O1W Nd1 Nd2 O11 -100.0(5) . .
O1W Nd1 Nd2 O13 70.7(5) . 3_666
O1W Nd1 Nd2 O14 4.2(6) . 1_655
O1W Nd1 Nd2 O19 -71.8(4) . .
O1W Nd1 Nd2 O13' 59.7(5) . 3_666
O1W Nd1 Nd2 O14' -26.4(11) . 1_655
O1W Nd1 Nd2 O3W 9.8(14) . .
O1W Nd1 Nd2 O3W' -9.5(5) . .
O1W Nd1 Nd3 Nd2 173.8(14) . 3_666
O1W Nd1 Nd3 O7 136.5(15) . .
O1W Nd1 Nd3 O9 -106.8(15) . 3_666
O1W Nd1 Nd3 O10 -150.3(14) . 3_666
O1W Nd1 Nd3 O12 98.0(15) . .
O1W Nd1 Nd3 O17 -75.6(15) . 3_666
O1W Nd1 Nd3 O23 63.9(15) . .
O1W Nd1 Nd3 O4W -6.0(15) . .
O1W Nd1 Nd3 O5W -12(2) . .
O1W Nd1 O11 Nd2 71.5(4) . .
O1W Nd1 O11 Ge3 -90.1(6) . .
O1W Nd1 O12 Nd3 -160.7(6) . .
O1W Nd1 O12 Ge2 -3.0(11) . .
O1W Nd1 O21 C7 -1(4) . .
O1W Nd1 O21 C4' -107(3) . .
O2W Nd1 Nd2 O7 147.7(11) . 3_666
O2W Nd1 Nd2 O8 99.7(11) . 3_666
O2W Nd1 Nd2 O10 -139.2(11) . .
O2W Nd1 Nd2 O11 -96.0(11) . .
O2W Nd1 Nd2 O13 74.7(12) . 3_666
O2W Nd1 Nd2 O14 8.2(12) . 1_655
O2W Nd1 Nd2 O19 -67.8(11) . .
O2W Nd1 Nd2 O13' 63.8(12) . 3_666
O2W Nd1 Nd2 O14' -22.4(15) . 1_655
O2W Nd1 Nd2 O3W 13.8(17) . .
O2W Nd1 Nd2 O3W' -5.5(12) . .
O2W Nd1 Nd3 Nd2 178.0(3) . 3_666
O2W Nd1 Nd3 O7 140.6(4) . .
O2W Nd1 Nd3 O9 -102.7(6) . 3_666
O2W Nd1 Nd3 O10 -146.2(4) . 3_666
O2W Nd1 Nd3 O12 102.2(5) . .
O2W Nd1 Nd3 O17 -71.5(4) . 3_666
O2W Nd1 Nd3 O23 68.1(4) . .
O2W Nd1 Nd3 O4W -1.8(5) . .
O2W Nd1 Nd3 O5W -8.3(14) . .
O2W Nd1 O11 Nd2 151.1(6) . .
O2W Nd1 O11 Ge3 -10.4(10) . .
O2W Nd1 O12 Nd3 -73.3(5) . .
O2W Nd1 O12 Ge2 84.4(7) . .
O2W Nd1 O21 C7 96(4) . .
O2W Nd1 O21 C4' -10(3) . .
O3W Nd2 O10 Nd3 71.0(6) . 3_666
O3W Nd2 O10 Ge4 -85.1(8) . .
O3W Nd2 O11 Nd1 -140.8(9) . .
O3W Nd2 O11 Ge3 21.3(12) . .
O3W Nd2 O19 C10 -3(2) . .
O3W Nd2 O19 C7' -68(3) . .
O3W Nd2 O3W' O14 -87(4) . 1_655
O3W' Nd2 O10 Nd3 142.8(8) . 3_666
O3W' Nd2 O10 Ge4 -13.4(11) . .
O3W' Nd2 O11 Nd1 -86.4(6) . .
O3W' Nd2 O11 Ge3 75.7(7) . .
O3W' Nd2 O19 C10 76(2) . .
O3W' Nd2 O19 C7' 11(3) . .
O3W' O14 C1 O13 -123(5) 1_455 .
O3W' O14 C1 C2 60(5) 1_455 .
O4W Nd3 O7 Nd2 -133.3(6) . 3_666
O4W Nd3 O7 Ge1 40.2(10) . .
O4W Nd3 O12 Nd1 77.4(5) . .
O4W Nd3 O12 Ge2 -80.6(7) . .
O4W Nd3 O23 C4 7(2) . .
O4W Nd3 O23 C1' -77(3) . .
O5W Nd3 O7 Nd2 -74.3(4) . 3_666
O5W Nd3 O7 Ge1 99.2(6) . .
O5W Nd3 O12 Nd1 157.5(5) . .
O5W Nd3 O12 Ge2 -0.5(10) . .
O5W Nd3 O23 C4 90(2) . .
O5W Nd3 O23 C1' 6(3) . .
O6W Nd4 Ge1 O1 97.4(5) . .
O6W Nd4 Ge1 O2 -100.1(5) . .
O6W Nd4 Ge1 O7 -2.2(4) . .
O6W Nd4 Ge1 C3 175.6(6) . .
O6W Nd4 Ge2 O1 -101.1(5) . .
O6W Nd4 Ge2 O6 101.4(5) . .
O6W Nd4 Ge2 O12 -0.4(4) . .
O6W Nd4 Ge2 C6 -179.3(6) . .
O6W Nd4 Ge3 O5 101.0(5) . .
O6W Nd4 Ge3 O6 -101.6(5) . .
O6W Nd4 Ge3 O11 -1.7(5) . .
O6W Nd4 Ge3 C9 -179.6(7) . .
O6W Nd4 Ge4 O4 102.1(5) . .
O6W Nd4 Ge4 O5 -101.2(5) . .
O6W Nd4 Ge4 O10 0.4(4) . .
O6W Nd4 Ge4 C12 179.4(7) . .
O6W Nd4 Ge5 O3 100.5(5) . .
O6W Nd4 Ge5 O4 -99.9(5) . .
O6W Nd4 Ge5 O9 0.7(4) . .
O6W Nd4 Ge5 C15 -178.3(6) . .
O6W Nd4 O1 Ge1 -73.9(4) . .
O6W Nd4 O1 Ge2 69.7(4) . .
O6W Nd4 O2 Ge1 71.5(4) . .
O6W Nd4 O2 Ge6 -71.9(4) . .
O6W Nd4 O3 Ge5 -70.3(4) . .
O6W Nd4 O3 Ge6 73.1(5) . .
O6W Nd4 O4 Ge4 -68.6(4) . .
O6W Nd4 O4 Ge5 70.9(4) . .
O6W Nd4 O5 Ge3 -69.7(4) . .
O6W Nd4 O5 Ge4 69.3(5) . .
O6W Nd4 O6 Ge2 -69.3(4) . .
O6W Nd4 O6 Ge3 69.0(4) . .
O7W Nd4 Ge1 O1 -98.4(5) . .
O7W Nd4 Ge1 O2 64.0(5) . .
O7W Nd4 Ge1 O7 162.0(4) . .
O7W Nd4 Ge1 C3 -20.3(7) . .
O7W Nd4 Ge2 O1 43.1(5) . .
O7W Nd4 Ge2 O6 -114.4(5) . .
O7W Nd4 Ge2 O12 143.7(4) . .
O7W Nd4 Ge2 C6 -35.2(6) . .
O7W Nd4 Ge3 O5 -105.3(6) . .
O7W Nd4 Ge3 O6 52.2(6) . .
O7W Nd4 Ge3 O11 152.1(6) . .
O7W Nd4 Ge3 C9 -25.8(8) . .
O7W Nd4 Ge4 O4 -53.1(6) . .
O7W Nd4 Ge4 O5 103.7(6) . .
O7W Nd4 Ge4 O10 -154.8(5) . .
O7W Nd4 Ge4 C12 24.3(7) . .
O7W Nd4 Ge5 O3 -43.4(5) . .
O7W Nd4 Ge5 O4 116.1(5) . .
O7W Nd4 Ge5 O9 -143.3(4) . .
O7W Nd4 Ge5 C15 37.8(6) . .
O7W Nd4 O1 Ge1 77.4(5) . .
O7W Nd4 O1 Ge2 -139.0(5) . .
O7W Nd4 O2 Ge1 -107.6(5) . .
O7W Nd4 O2 Ge6 109.0(5) . .
O7W Nd4 O3 Ge5 138.8(5) . .
O7W Nd4 O3 Ge6 -77.7(5) . .
O7W Nd4 O4 Ge4 144.4(4) . .
O7W Nd4 O4 Ge5 -76.1(5) . .
O7W Nd4 O5 Ge3 109.2(6) . .
O7W Nd4 O5 Ge4 -111.8(6) . .
O7W Nd4 O6 Ge2 77.2(5) . .
O7W Nd4 O6 Ge3 -144.5(4) . .
O8W Nd4 Ge1 O1 -59.5(6) . .
O8W Nd4 Ge1 O2 103.0(6) . .
O8W Nd4 Ge1 O7 -159.0(6) . .
O8W Nd4 Ge1 C3 18.7(7) . .
O8W Nd4 Ge2 O1 114.9(5) . .
O8W Nd4 Ge2 O6 -42.5(5) . .
O8W Nd4 Ge2 O12 -144.4(4) . .
O8W Nd4 Ge2 C6 36.7(7) . .
O8W Nd4 Ge3 O5 -62.0(6) . .
O8W Nd4 Ge3 O6 95.5(6) . .
O8W Nd4 Ge3 O11 -164.6(5) . .
O8W Nd4 Ge3 C9 17.5(8) . .
O8W Nd4 Ge4 O4 -93.5(5) . .
O8W Nd4 Ge4 O5 63.3(6) . .
O8W Nd4 Ge4 O10 164.8(5) . .
O8W Nd4 Ge4 C12 -16.2(7) . .
O8W Nd4 Ge5 O3 -115.0(5) . .
O8W Nd4 Ge5 O4 44.6(5) . .
O8W Nd4 Ge5 O9 145.2(4) . .
O8W Nd4 Ge5 C15 -33.8(7) . .
O8W Nd4 O1 Ge1 138.6(4) . .
O8W Nd4 O1 Ge2 -77.8(5) . .
O8W Nd4 O2 Ge1 -109.8(6) . .
O8W Nd4 O2 Ge6 106.8(6) . .
O8W Nd4 O3 Ge5 76.8(5) . .
O8W Nd4 O3 Ge6 -139.8(5) . .
O8W Nd4 O4 Ge4 82.9(5) . .
O8W Nd4 O4 Ge5 -137.6(5) . .
O8W Nd4 O5 Ge3 111.3(6) . .
O8W Nd4 O5 Ge4 -109.7(6) . .
O8W Nd4 O6 Ge2 140.1(5) . .
O8W Nd4 O6 Ge3 -81.5(5) . .
C1 O13 O13' Nd2 -150(3) . 3_666
C1 O13 O13' C16' -18(5) . .
C1 C2 C3 Ge1 -47(3) . .
C1 C2 C3 C2' -159(3) . .
C2 C3 C2' C1' 114(3) . .
C3 Ge1 O1 Nd4 -124.1(6) . .
C3 Ge1 O1 Ge2 102.3(8) . .
C3 Ge1 O2 Nd4 122.9(5) . .
C3 Ge1 O2 Ge6 -116.0(9) . .
C3 Ge1 O7 Nd2 88.7(8) . 3_666
C3 Ge1 O7 Nd3 -83.7(8) . .
C4 O23 C1' O24 -42(2) . .
C4 O23 C1' C2' 157(5) . .
C4 O24 C1' O23 46(2) . .
C4 O24 C1' C2' -152(4) . .
C4 C5 C6 Ge2 44(4) . .
C4 C5 C6 C5' -145(3) . .
C5 C6 C5' C4' 134(4) . .
C6 Ge2 O1 Nd4 128.8(6) . .
C6 Ge2 O1 Ge1 -96.9(8) . .
C6 Ge2 O6 Nd4 -129.5(6) . .
C6 Ge2 O6 Ge3 108.3(8) . .
C6 Ge2 O12 Nd1 -78.0(8) . .
C6 Ge2 O12 Nd3 77.4(7) . .
C7 O21 C4' O22 -55(3) . .
C7 O21 C4' C5' 130(5) . .
C7 O22 C4' O21 56(3) . .
C7 O22 C4' C5' -129(5) . .
C7 C8 C9 Ge3 37(4) . .
C7 C8 C9 C8' -138(4) . .
C8 C9 C8' C7' 141(3) . .
C9 Ge3 O5 Nd4 -126.9(6) . .
C9 Ge3 O5 Ge4 108.2(8) . .
C9 Ge3 O6 Nd4 128.0(6) . .
C9 Ge3 O6 Ge2 -110.1(8) . .
C9 Ge3 O11 Nd1 77.9(8) . .
C9 Ge3 O11 Nd2 -81.5(8) . .
C10 O19 C7' O20 -53(3) . .
C10 O19 C7' C8' 140(5) . .
C10 O20 C7' O19 54(3) . .
C10 O20 C7' C8' -140(6) . .
C10 C11 C12 Ge4 38(4) . .
C10 C11 C12 C11' -140(3) . .
C11 C12 C11' C10' 138(3) . .
C12 Ge4 O4 Nd4 -128.9(6) . .
C12 Ge4 O4 Ge5 104.9(9) . .
C12 Ge4 O5 Nd4 128.2(6) . .
C12 Ge4 O5 Ge3 -106.6(8) . .
C12 Ge4 O10 Nd2 77.3(8) . .
C12 Ge4 O10 Nd3 -76.1(7) . 3_666
C13 O17 C10' O18 -53(3) . .
C13 O17 C10' C11' 125(5) . .
C13 O18 C10' O17 48(2) . .
C13 O18 C10' C11' -129(5) . .
C13 C14 C15 Ge5 49(4) . .
C13 C14 C15 C14' -128(4) . .
C14 C15 C14' C13' 133(4) . .
C15 Ge5 O3 Nd4 -124.6(6) . .
C15 Ge5 O3 Ge6 102.9(8) . .
C15 Ge5 O4 Nd4 126.2(6) . .
C15 Ge5 O4 Ge4 -107.6(9) . .
C15 Ge5 O9 Nd1 -80.0(8) . 3_666
C15 Ge5 O9 Nd3 80.2(8) . 3_666
C16 O15 C13' O16 -43(3) . .
C16 O15 C13' C14' 133(4) . .
C16 O16 C13' O15 40(2) . .
C16 O16 C13' C14' -135(5) . .
C16 C17 C18 Ge6 42(4) . .
C16 C17 C18 C17' -76(4) . .
C17 C18 C17' C16' 158(3) . .
C18 Ge6 O2 Nd4 -125.0(5) . .
C18 Ge6 O2 Ge1 114.1(8) . .
C18 Ge6 O3 Nd4 126.6(6) . .
C18 Ge6 O3 Ge5 -102.3(8) . .
C18 Ge6 O8 Nd1 83.6(8) . 3_666
C18 Ge6 O8 Nd2 -90.2(7) . 3_666
C1' O23 C4 O24 50(3) . .
C1' O23 C4 C5 -109(4) . .
C1' O24 C4 O23 -47(3) . .
C1' O24 C4 C5 110(4) . .
C4' O21 C7 O22 53(3) . .
C4' O21 C7 C8 -133(5) . .
C4' O22 C7 O21 -52(3) . .
C4' O22 C7 C8 134(5) . .
C7' O19 C10 O20 53(3) . .
C7' O19 C10 C11 -128(5) . .
C7' O20 C10 O19 -54(3) . .
C7' O20 C10 C11 127(5) . .
C10' O17 C13 O18 58(3) . .
C10' O17 C13 C14 -130(5) . .
C10' O18 C13 O17 -63(3) . .
C10' O18 C13 C14 126(5) . .
C13' O15 C16 O16 38(2) . .
C13' O15 C16 C17 -106(4) . .
C13' O16 C16 O15 -42(3) . .
C13' O16 C16 C17 101(4) . .
